data_4102181
loop_
_publ_author_name
'Zo\"e R. Turner'
'Ronan Bellabarba'
'Robert P. Tooze'
'Polly L. Arnold'

_publ_contact_author_name 'Polly L. Arnold; Simon Parsons'
_publ_section_title
;
 Addition-Elimination Reactions across the M-C Bond of Metal
 N-Heterocyclic Carbenes
;
_journal_name_full 'Journal of the American Chemical Society'
_journal_page_first 4050
_journal_page_last 4051
_journal_paper_doi 10.1021/ja910673q
_journal_volume 132
_journal_year 2010
_chemical_formula_moiety 'C41 H80 Ce1 N7 O1 Si4'
_chemical_formula_sum 'C41 H80 Ce N7 O Si4'
_chemical_formula_weight 939.60
_space_group_IT_number 14
_symmetry_cell_setting monoclinic
_symmetry_space_group_name_Hall '-P 2yn'
_symmetry_space_group_name_H-M 'P 1 21/n 1'
_atom_sites_solution_hydrogens geom
_atom_sites_solution_primary direct
_audit_creation_date 10-02-15
_audit_creation_method CRYSTALS_ver_12.87
_cell_angle_alpha 90
_cell_angle_beta 103.097(3)
_cell_angle_gamma 90
_cell_formula_units_Z 12
_cell_length_a 12.5342(7)
_cell_length_b 65.014(3)
_cell_length_c 21.5322(10)
_cell_measurement_reflns_used 9235
_cell_measurement_temperature 150
_cell_measurement_theta_max 28
_cell_measurement_theta_min 2
_cell_volume 17090.1(15)
_computing_cell_refinement Apex2
_computing_data_collection 'Apex2 (Bruker AXS, 2006)'
_computing_data_reduction Apex2
_computing_molecular_graphics 'CAMERON (Watkin et al., 1996)'
_computing_publication_material CRYSTALS
_computing_structure_refinement 'CRYSTALS (Betteridge et al., 2003)'
_computing_structure_solution 'SHELXS 86 (Sheldrick, 1986)'
_diffrn_ambient_temperature 150
_diffrn_measured_fraction_theta_full 0.996
_diffrn_measured_fraction_theta_max 0.956
_diffrn_measurement_device 'Bruker Kappa Apex2'
_diffrn_measurement_device_type Area
_diffrn_measurement_method '\f & \w scans'
_diffrn_radiation_monochromator graphite
_diffrn_radiation_type 'Mo K\a'
_diffrn_radiation_wavelength 0.71073
_diffrn_reflns_av_R_equivalents 0.059
_diffrn_reflns_limit_h_max 16
_diffrn_reflns_limit_h_min -16
_diffrn_reflns_limit_k_max 85
_diffrn_reflns_limit_k_min 0
_diffrn_reflns_limit_l_max 28
_diffrn_reflns_limit_l_min 0
_diffrn_reflns_number 174994
_diffrn_reflns_theta_full 27.261
_diffrn_reflns_theta_max 28.397
_diffrn_reflns_theta_min 1.020
_diffrn_standards_number 0
_exptl_absorpt_coefficient_mu 0.915
_exptl_absorpt_correction_T_max 1.00
_exptl_absorpt_correction_T_min 0.77
_exptl_absorpt_correction_type multi-scan
_exptl_absorpt_process_details 'SADABS (Siemens, 1996)'
_exptl_crystal_colour orange
_exptl_crystal_density_diffrn 1.095
_exptl_crystal_density_method 'not measured'
_exptl_crystal_description block
_exptl_crystal_F_000 5964
_exptl_crystal_size_max 0.58
_exptl_crystal_size_mid 0.55
_exptl_crystal_size_min 0.35
_platon_squeeze_details
;
;
_refine_diff_density_max 2.48
_refine_diff_density_min -4.32
_refine_ls_extinction_method None
_refine_ls_goodness_of_fit_ref 1.1032
_refine_ls_hydrogen_treatment none
_refine_ls_matrix_type full
_refine_ls_number_parameters 1459
_refine_ls_number_reflns 27941
_refine_ls_number_restraints 330
_refine_ls_R_factor_all 0.1000
_refine_ls_R_factor_gt 0.0951
_refine_ls_shift/su_max 0.008943
_refine_ls_structure_factor_coef F
_refine_ls_weighting_details
;
 Method, part 1, Chebychev polynomial, (Watkin, 1994, Prince, 1982) 
 [weight] = 1.0/[A~0~*T~0~(x)+A~1~*T~1~(x) ... +A~n-1~]*T~n-1~(x)] 
 where A~i~ are the Chebychev coefficients listed below and x= Fcalc/Fmax 
 Method = Robust Weighting (Prince, 1982) 
 W = [weight] * [1-(deltaF/6*sigmaF)^2^]^2^ 
 A~i~ are: 
 75.9 36.2 56.1 39.2 14.1 
;
_refine_ls_weighting_scheme calc
_refine_ls_wR_factor_all 0.0825
_refine_ls_wR_factor_gt 0.0820
_refine_ls_wR_factor_ref 0.0820
_reflns_limit_h_max 16
_reflns_limit_h_min -16
_reflns_limit_k_max 85
_reflns_limit_k_min 0
_reflns_limit_l_max 28
_reflns_limit_l_min 0
_reflns_number_gt 27941
_reflns_number_total 41020
_reflns_threshold_expression I>2.0\s(I)
_oxford_diffrn_Wilson_B_factor 0.00
_oxford_diffrn_Wilson_scale 0.00
_oxford_refine_ls_r_factor_ref 0.0951
_oxford_refine_ls_scale 2.885(3)
_oxford_reflns_number_all 30078
_oxford_reflns_threshold_expression_ref I>2.0\s(I)
_oxford_structure_analysis_title 'po8103 in P2(1)/n'
_cod_data_source_file ja910673q_si_008.cif
_cod_data_source_block po8103
_cod_original_cell_volume 17090.2(15)
_cod_original_sg_symbol_H-M 'P 1 21/n 1 '
_cod_original_formula_sum 'C41 H80 Ce1 N7 O1 Si4'
_cod_database_code 4102181

loop_
_symmetry_equiv_pos_as_xyz
x,y,z
-x,-y,-z
-x+1/2,y+1/2,-z+1/2
x+1/2,-y+1/2,z+1/2

loop_
_atom_site_label
_atom_site_type_symbol
_atom_site_fract_x
_atom_site_fract_y
_atom_site_fract_z
_atom_site_U_iso_or_equiv
_atom_site_occupancy
_atom_site_adp_type
_atom_site_refinement_flags_posn
Ce1 Ce 0.28494(3) 0.263792(5) 0.651431(15) 0.0228 1.0000 Uani D
Si1 Si 0.12642(16) 0.22300(3) 0.68659(10) 0.0432 1.0000 Uani D
Si2 Si 0.37194(15) 0.21461(3) 0.71224(9) 0.0369 1.0000 Uani D
Si3 Si 0.14386(15) 0.25540(3) 0.49028(8) 0.0458 1.0000 Uani D
Si4 Si 0.14143(15) 0.29890(3) 0.54220(9) 0.0420 1.0000 Uani D
O1 O 0.22712(17) 0.27956(4) 0.72555(15) 0.0307 1.0000 Uani D
N1 N 0.4411(3) 0.29822(5) 0.80609(15) 0.0320 1.0000 Uani D
N2 N 0.5743(3) 0.31168(5) 0.76682(15) 0.0280 1.0000 Uani D
N3 N 0.25540(14) 0.22979(3) 0.68597(12) 0.0332 1.0000 Uani D
N4 N 0.17909(19) 0.27368(3) 0.54841(10) 0.0321 1.0000 Uani D
N5 N 0.4606(2) 0.28439(4) 0.70976(11) 0.0230 1.0000 Uani D
N6 N 0.5213(3) 0.28537(6) 0.66412(17) 0.0220 1.0000 Uani D
N7 N 0.4786(2) 0.27381(4) 0.61797(11) 0.0236 1.0000 Uani D
C1 C 0.4922(3) 0.29784(6) 0.75729(15) 0.0252 1.0000 Uani D
C5 C 0.5798(4) 0.32325(9) 0.8263(3) 0.0379 1.0000 Uani D
C6 C 0.4906(5) 0.31342(9) 0.8545(2) 0.0360 1.0000 Uani D
C7 C 0.3652(4) 0.28274(5) 0.82072(15) 0.0265 1.0000 Uani D
C8 C 0.2436(2) 0.28566(5) 0.78867(15) 0.0287 1.0000 Uani D
C9 C 0.2082(4) 0.30793(9) 0.7916(2) 0.0463 1.0000 Uani D
C10 C 0.1798(4) 0.27159(10) 0.8244(2) 0.0504 1.0000 Uani D
C21 C 0.6606(3) 0.31476(5) 0.73419(17) 0.0257 1.0000 Uani D
C22 C 0.7541(3) 0.30209(7) 0.7482(2) 0.0377 1.0000 Uani D
C23 C 0.8384(4) 0.30643(9) 0.7183(3) 0.0397 1.0000 Uani D
C24 C 0.8316(4) 0.32251(9) 0.6760(3) 0.0441 1.0000 Uani D
C25 C 0.7388(4) 0.33464(8) 0.6618(3) 0.0405 1.0000 Uani D
C26 C 0.6523(3) 0.33100(7) 0.6913(2) 0.0346 1.0000 Uani D
C27 C 0.0328(4) 0.24519(8) 0.6624(3) 0.0447 1.0000 Uani D
C28 C 0.0726(4) 0.20185(10) 0.6279(4) 0.0712 1.0000 Uani D
C29 C 0.1047(4) 0.21362(10) 0.7655(3) 0.0827 1.0000 Uani D
C30 C 0.3856(4) 0.20276(10) 0.7928(3) 0.0819 1.0000 Uani D
C31 C 0.3840(4) 0.19336(9) 0.6547(3) 0.0639 1.0000 Uani D
C32 C 0.4966(5) 0.23099(8) 0.7183(3) 0.0530 1.0000 Uani D
C33 C 0.2296(5) 0.23204(10) 0.5132(2) 0.0591 1.0000 Uani D
C34 C -0.0038(5) 0.24714(10) 0.4757(3) 0.0897 1.0000 Uani D
C35 C 0.1646(5) 0.26269(8) 0.4091(3) 0.0667 1.0000 Uani D
C36 C -0.0016(6) 0.30340(8) 0.5510(4) 0.1178 1.0000 Uani D
C37 C 0.1512(7) 0.31169(8) 0.4654(3) 0.0962 1.0000 Uani D
C38 C 0.2336(6) 0.31407(7) 0.6055(3) 0.0664 1.0000 Uani D
C39 C 0.5341(2) 0.27408(4) 0.56456(14) 0.0274 1.0000 Uani D
C40 C 0.6401(4) 0.28669(7) 0.57630(17) 0.0391 1.0000 Uani D
C41 C 0.6878(3) 0.28579(7) 0.5165(2) 0.0511 1.0000 Uani D
C42 C 0.6052(5) 0.29448(7) 0.4603(2) 0.0468 1.0000 Uani D
C43 C 0.5018(3) 0.28164(6) 0.44763(17) 0.0384 1.0000 Uani D
C44 C 0.5266(4) 0.25914(8) 0.43512(19) 0.0476 1.0000 Uani D
C45 C 0.6086(4) 0.25060(6) 0.4925(2) 0.0521 1.0000 Uani D
C46 C 0.5595(4) 0.25151(6) 0.5517(2) 0.0484 1.0000 Uani D
C47 C 0.7134(3) 0.26319(10) 0.5040(3) 0.0671 1.0000 Uani D
C48 C 0.4528(3) 0.28279(6) 0.5065(2) 0.0378 1.0000 Uani D
C220 C 0.7648(3) 0.28475(8) 0.7963(2) 0.0428 1.0000 Uani D
C221 C 0.7890(7) 0.26458(11) 0.7681(4) 0.0653 1.0000 Uani D
C222 C 0.8528(7) 0.29037(13) 0.8575(3) 0.0747 1.0000 Uani D
C260 C 0.5525(4) 0.34499(7) 0.6753(2) 0.0375 1.0000 Uani D
C262 C 0.5808(6) 0.36709(11) 0.6980(4) 0.0669 1.0000 Uani D
C261 C 0.4985(6) 0.34466(11) 0.6046(3) 0.0595 1.0000 Uani D
Ce12 Ce 0.36714(3) 0.599592(5) 0.694236(15) 0.0216 1.0000 Uani D
Si11 Si 0.39601(16) 0.54979(3) 0.75686(10) 0.0439 1.0000 Uani D
Si12 Si 0.16363(15) 0.56607(3) 0.72263(8) 0.0385 1.0000 Uani D
Si13 Si 0.23682(12) 0.59351(3) 0.53039(7) 0.0322 1.0000 Uani D
Si14 Si 0.24598(15) 0.63671(3) 0.58326(8) 0.0367 1.0000 Uani D
O101 O 0.31751(17) 0.61780(4) 0.76598(14) 0.0279 1.0000 Uani D
N101 N 0.5347(3) 0.63334(5) 0.84660(15) 0.0305 1.0000 Uani D
N102 N 0.6754(3) 0.64349(5) 0.80755(15) 0.0261 1.0000 Uani D
N103 N 0.30176(14) 0.56789(3) 0.72722(12) 0.0309 1.0000 Uani D
N104 N 0.27696(18) 0.61120(3) 0.58859(9) 0.0252 1.0000 Uani D
N105 N 0.5545(2) 0.61584(4) 0.75697(11) 0.0203 1.0000 Uani D
N106 N 0.6211(2) 0.61397(6) 0.71301(17) 0.0235 1.0000 Uani D
N107 N 0.5745(2) 0.60265(4) 0.66781(11) 0.0245 1.0000 Uani D
C101 C 0.5900(3) 0.62996(5) 0.80152(14) 0.0236 1.0000 Uani D
C105 C 0.6789(5) 0.65740(9) 0.8615(3) 0.0543 1.0000 Uani D
C106 C 0.5883(4) 0.64939(8) 0.8918(2) 0.0347 1.0000 Uani D
C107 C 0.4542(4) 0.61986(5) 0.86386(15) 0.0280 1.0000 Uani D
C108 C 0.3336(2) 0.62383(5) 0.83042(15) 0.0307 1.0000 Uani D
C109 C 0.3034(4) 0.64624(10) 0.8337(2) 0.0484 1.0000 Uani D
C110 C 0.2648(4) 0.61031(10) 0.8648(2) 0.0501 1.0000 Uani D
C121 C 0.7661(3) 0.64395(5) 0.77755(17) 0.0308 1.0000 Uani D
C122 C 0.8553(3) 0.63076(7) 0.7990(2) 0.0330 1.0000 Uani D
C123 C 0.9472(4) 0.63346(9) 0.7744(3) 0.0391 1.0000 Uani D
C124 C 0.9510(4) 0.64827(11) 0.7293(3) 0.0482 1.0000 Uani D
C125 C 0.8629(4) 0.66102(9) 0.7082(3) 0.0425 1.0000 Uani D
C126 C 0.7697(3) 0.65931(7) 0.7331(2) 0.0379 1.0000 Uani D
C127 C 0.5353(5) 0.56018(7) 0.7577(3) 0.0454 1.0000 Uani D
C128 C 0.4004(4) 0.54162(11) 0.8409(4) 0.1263 1.0000 Uani D
C129 C 0.3812(5) 0.52613(10) 0.7065(4) 0.1463 1.0000 Uani D
C130 C 0.1242(3) 0.55918(8) 0.7993(3) 0.0506 1.0000 Uani D
C131 C 0.0944(4) 0.54619(9) 0.6625(3) 0.0588 1.0000 Uani D
C132 C 0.0959(3) 0.59091(9) 0.6953(2) 0.0397 1.0000 Uani D
C133 C 0.0834(5) 0.58973(8) 0.5066(2) 0.0490 1.0000 Uani D
C134 C 0.2995(4) 0.56795(9) 0.55789(19) 0.0419 1.0000 Uani D
C135 C 0.2787(4) 0.59874(7) 0.4533(3) 0.0509 1.0000 Uani D
C136 C 0.2629(7) 0.64943(8) 0.5083(3) 0.0749 1.0000 Uani D
C137 C 0.1033(6) 0.64248(7) 0.5899(4) 0.1035 1.0000 Uani D
C138 C 0.3398(6) 0.65093(8) 0.6487(3) 0.0868 1.0000 Uani D
C139 C 0.6373(2) 0.59940(4) 0.61792(13) 0.0244 1.0000 Uani D
C140 C 0.7524(3) 0.60899(6) 0.63244(16) 0.0324 1.0000 Uani D
C141 C 0.8071(3) 0.60443(7) 0.57686(18) 0.0408 1.0000 Uani D
C142 C 0.7380(5) 0.61355(7) 0.5158(2) 0.0491 1.0000 Uani D
C143 C 0.6251(3) 0.60368(7) 0.50087(16) 0.0428 1.0000 Uani D
C144 C 0.6335(4) 0.58040(9) 0.4942(2) 0.0562 1.0000 Uani D
C145 C 0.7021(3) 0.57147(6) 0.55619(19) 0.0405 1.0000 Uani D
C146 C 0.6468(3) 0.57592(6) 0.61062(18) 0.0286 1.0000 Uani D
C147 C 0.8162(3) 0.58101(9) 0.5704(2) 0.0493 1.0000 Uani D
C148 C 0.5700(3) 0.60849(6) 0.5560(2) 0.0348 1.0000 Uani D
C620 C 0.8521(4) 0.61402(8) 0.8479(2) 0.0457 1.0000 Uani D
C621 C 0.8613(8) 0.59292(11) 0.8207(4) 0.0704 1.0000 Uani D
C622 C 0.9429(8) 0.61804(14) 0.9096(3) 0.0866 1.0000 Uani D
C660 C 0.6734(4) 0.67344(7) 0.7076(2) 0.0494 1.0000 Uani D
C661 C 0.6228(7) 0.66945(11) 0.6377(4) 0.0785 1.0000 Uani D
C662 C 0.7054(7) 0.69614(10) 0.7183(4) 0.0630 1.0000 Uani D
Ce13 Ce 1.16560(3) 0.432583(5) 0.824962(15) 0.0225 1.0000 Uani .
Si31 Si 1.04132(14) 0.38493(3) 0.76725(9) 0.0308 1.0000 Uani .
Si32 Si 1.27587(14) 0.39100(3) 0.75844(9) 0.0322 1.0000 Uani .
Si33 Si 1.33633(14) 0.42183(3) 0.97894(8) 0.0321 1.0000 Uani .
Si34 Si 1.32753(15) 0.46577(3) 0.93537(10) 0.0358 1.0000 Uani .
O301 O 1.2094(3) 0.44996(7) 0.7493(2) 0.0311 1.0000 Uani .
N301 N 0.9671(4) 0.45162(8) 0.6527(2) 0.0288 1.0000 Uani .
N302 N 0.8318(4) 0.46589(8) 0.6873(2) 0.0270 1.0000 Uani .
N303 N 1.1609(4) 0.39842(8) 0.7810(2) 0.0277 1.0000 Uani .
N304 N 1.2852(4) 0.44071(8) 0.9255(2) 0.0291 1.0000 Uani .
N305 N 0.9762(4) 0.44771(7) 0.7608(2) 0.0255 1.0000 Uani .
N306 N 0.9256(4) 0.45243(7) 0.8090(2) 0.0238 1.0000 Uani .
N307 N 0.9837(4) 0.44582(7) 0.8610(2) 0.0222 1.0000 Uani .
C301 C 0.9252(5) 0.45494(8) 0.7040(3) 0.0222 1.0000 Uani .
C305 C 0.8021(6) 0.46840(12) 0.6173(3) 0.0407 1.0000 Uani .
C306 C 0.9067(6) 0.46334(11) 0.5979(3) 0.0357 1.0000 Uani .
C307 C 1.0760(5) 0.44343(10) 0.6522(3) 0.0314 1.0000 Uani .
C308 C 1.1777(5) 0.45663(10) 0.6856(3) 0.0305 1.0000 Uani .
C309 C 1.1552(7) 0.47937(12) 0.6838(4) 0.0472 1.0000 Uani .
C310 C 1.2701(6) 0.45154(13) 0.6522(3) 0.0456 1.0000 Uani .
C321 C 0.7521(5) 0.47137(9) 0.7234(3) 0.0285 1.0000 Uani .
C322 C 0.6741(5) 0.45711(10) 0.7318(3) 0.0316 1.0000 Uani .
C323 C 0.5943(5) 0.46310(11) 0.7624(3) 0.0349 1.0000 Uani .
C324 C 0.5906(7) 0.48303(12) 0.7843(4) 0.0451 1.0000 Uani .
C325 C 0.6703(7) 0.49704(11) 0.7769(4) 0.0461 1.0000 Uani .
C326 C 0.7514(6) 0.49166(10) 0.7449(3) 0.0352 1.0000 Uani .
C327 C 0.9673(6) 0.39032(13) 0.8327(4) 0.0528 1.0000 Uani .
C328 C 0.9430(7) 0.39210(16) 0.6914(5) 0.0645 1.0000 Uani .
C329 C 1.0561(6) 0.35609(13) 0.7667(5) 0.0585 1.0000 Uani .
C330 C 1.2558(8) 0.38826(14) 0.6696(4) 0.0567 1.0000 Uani .
C331 C 1.3351(7) 0.36591(12) 0.7933(4) 0.0527 1.0000 Uani .
C332 C 1.3877(5) 0.41025(11) 0.7866(3) 0.0364 1.0000 Uani .
C333 C 1.2686(8) 0.39663(13) 0.9508(4) 0.0597 1.0000 Uani .
C334 C 1.3116(7) 0.42544(14) 1.0606(4) 0.0527 1.0000 Uani .
C335 C 1.4875(6) 0.41824(13) 0.9879(4) 0.0479 1.0000 Uani .
C336 C 1.4718(8) 0.46958(17) 0.9249(7) 0.0883 1.0000 Uani .
C337 C 1.3260(8) 0.47690(13) 1.0157(4) 0.0602 1.0000 Uani .
C338 C 1.2341(7) 0.48249(11) 0.8742(4) 0.0467 1.0000 Uani .
C339 C 0.9371(5) 0.45034(9) 0.9177(3) 0.0234 1.0000 Uani .
C340 C 1.0213(7) 0.46515(15) 0.9602(4) 0.0569 1.0000 Uani .
C341 C 0.9833(7) 0.46889(17) 1.0268(5) 0.0677 1.0000 Uani .
C342 C 0.9797(8) 0.4494(2) 1.0545(5) 0.0803 1.0000 Uani .
C343 C 0.8971(13) 0.43481(16) 1.0190(4) 0.0896 1.0000 Uani .
C344 C 0.7843(9) 0.44403(19) 0.9954(9) 0.1157 1.0000 Uani .
C345 C 0.7853(6) 0.46547(14) 0.9699(4) 0.0516 1.0000 Uani .
C346 C 0.8253(7) 0.46014(18) 0.9045(4) 0.0698 1.0000 Uani .
C347 C 0.8769(7) 0.47838(15) 1.0039(5) 0.0623 1.0000 Uani .
C348 C 0.9445(10) 0.43056(16) 0.9565(5) 0.0770 1.0000 Uani .
C920 C 0.6740(5) 0.43505(11) 0.7066(4) 0.0384 1.0000 Uani .
C921 C 0.6947(6) 0.41969(12) 0.7621(4) 0.0527 1.0000 Uani .
C922 C 0.5674(6) 0.43007(14) 0.6591(4) 0.0543 1.0000 Uani .
C960 C 0.8382(7) 0.50772(11) 0.7360(4) 0.0468 1.0000 Uani .
C961 C 0.9271(12) 0.5098(2) 0.7947(6) 0.1123 1.0000 Uani .
C962 C 0.7873(10) 0.52715(17) 0.7085(9) 0.1160 1.0000 Uani .
H51 H 0.5650 0.3374 0.8177 0.0454 1.0000 Uiso .
H52 H 0.6496 0.3218 0.8544 0.0454 1.0000 Uiso .
H61 H 0.4382 0.3234 0.8603 0.0431 1.0000 Uiso .
H62 H 0.5212 0.3069 0.8941 0.0431 1.0000 Uiso .
H71 H 0.3718 0.2828 0.8656 0.0318 1.0000 Uiso .
H72 H 0.3873 0.2697 0.8080 0.0318 1.0000 Uiso .
H91 H 0.2195 0.3121 0.8349 0.0557 1.0000 Uiso .
H92 H 0.2502 0.3164 0.7702 0.0557 1.0000 Uiso .
H93 H 0.1328 0.3092 0.7715 0.0557 1.0000 Uiso .
H101 H 0.1915 0.2759 0.8676 0.0607 1.0000 Uiso .
H102 H 0.1038 0.2723 0.8050 0.0607 1.0000 Uiso .
H103 H 0.2043 0.2578 0.8227 0.0607 1.0000 Uiso .
H23 H 0.9023 0.2981 0.7272 0.0476 1.0000 Uiso .
H24 H 0.8910 0.3253 0.6566 0.0529 1.0000 Uiso .
H25 H 0.7339 0.3455 0.6318 0.0485 1.0000 Uiso .
H271 H -0.0399 0.2412 0.6629 0.0537 1.0000 Uiso .
H272 H 0.0547 0.2562 0.6914 0.0537 1.0000 Uiso .
H273 H 0.0358 0.2494 0.6206 0.0537 1.0000 Uiso .
H281 H -0.0003 0.1986 0.6301 0.0858 1.0000 Uiso .
H282 H 0.0736 0.2063 0.5860 0.0858 1.0000 Uiso .
H283 H 0.1176 0.1900 0.6381 0.0858 1.0000 Uiso .
H291 H 0.0298 0.2102 0.7613 0.0993 1.0000 Uiso .
H292 H 0.1246 0.2242 0.7965 0.0993 1.0000 Uiso .
H293 H 0.1489 0.2018 0.7785 0.0993 1.0000 Uiso .
H301 H 0.4510 0.1948 0.8031 0.0979 1.0000 Uiso .
H302 H 0.3886 0.2133 0.8237 0.0979 1.0000 Uiso .
H303 H 0.3244 0.1941 0.7926 0.0979 1.0000 Uiso .
H311 H 0.4484 0.1856 0.6711 0.0766 1.0000 Uiso .
H312 H 0.3880 0.1991 0.6147 0.0766 1.0000 Uiso .
H313 H 0.3218 0.1846 0.6492 0.0766 1.0000 Uiso .
H321 H 0.5603 0.2228 0.7325 0.0634 1.0000 Uiso .
H322 H 0.4957 0.2418 0.7477 0.0634 1.0000 Uiso .
H323 H 0.4969 0.2366 0.6776 0.0634 1.0000 Uiso .
H331 H 0.2100 0.2219 0.4808 0.0710 1.0000 Uiso .
H332 H 0.3047 0.2355 0.5182 0.0710 1.0000 Uiso .
H333 H 0.2180 0.2268 0.5523 0.0710 1.0000 Uiso .
H341 H -0.0180 0.2370 0.4430 0.1077 1.0000 Uiso .
H342 H -0.0500 0.2587 0.4629 0.1077 1.0000 Uiso .
H343 H -0.0179 0.2415 0.5138 0.1077 1.0000 Uiso .
H351 H 0.1428 0.2516 0.3804 0.0801 1.0000 Uiso .
H352 H 0.1217 0.2745 0.3940 0.0801 1.0000 Uiso .
H353 H 0.2397 0.2657 0.4120 0.0801 1.0000 Uiso .
H361 H -0.0177 0.3177 0.5472 0.1421 1.0000 Uiso .
H362 H -0.0083 0.2987 0.5918 0.1421 1.0000 Uiso .
H363 H -0.0514 0.2961 0.5188 0.1421 1.0000 Uiso .
H371 H 0.1289 0.3257 0.4659 0.1148 1.0000 Uiso .
H372 H 0.2249 0.3111 0.4608 0.1148 1.0000 Uiso .
H373 H 0.1050 0.3048 0.4306 0.1148 1.0000 Uiso .
H381 H 0.2122 0.3281 0.6018 0.0795 1.0000 Uiso .
H382 H 0.2286 0.3090 0.6461 0.0795 1.0000 Uiso .
H383 H 0.3069 0.3128 0.6009 0.0795 1.0000 Uiso .
H401 H 0.6249 0.3006 0.5851 0.0469 1.0000 Uiso .
H402 H 0.6916 0.2811 0.6117 0.0469 1.0000 Uiso .
H411 H 0.7533 0.2937 0.5234 0.0612 1.0000 Uiso .
H421 H 0.5879 0.3082 0.4694 0.0563 1.0000 Uiso .
H422 H 0.6354 0.2944 0.4236 0.0563 1.0000 Uiso .
H431 H 0.4508 0.2870 0.4118 0.0460 1.0000 Uiso .
H441 H 0.5567 0.2583 0.3984 0.0572 1.0000 Uiso .
H442 H 0.4609 0.2513 0.4282 0.0572 1.0000 Uiso .
H451 H 0.6246 0.2367 0.4844 0.0623 1.0000 Uiso .
H461 H 0.6104 0.2461 0.5875 0.0582 1.0000 Uiso .
H462 H 0.4938 0.2436 0.5444 0.0582 1.0000 Uiso .
H471 H 0.7640 0.2579 0.5401 0.0806 1.0000 Uiso .
H472 H 0.7440 0.2624 0.4677 0.0806 1.0000 Uiso .
H481 H 0.4374 0.2967 0.5144 0.0454 1.0000 Uiso .
H482 H 0.3870 0.2750 0.4992 0.0454 1.0000 Uiso .
H2201 H 0.6965 0.2834 0.8080 0.0514 1.0000 Uiso .
H2211 H 0.7953 0.2541 0.7993 0.0784 1.0000 Uiso .
H2212 H 0.8559 0.2656 0.7545 0.0784 1.0000 Uiso .
H2213 H 0.7314 0.2613 0.7326 0.0784 1.0000 Uiso .
H2221 H 0.8590 0.2794 0.8874 0.0895 1.0000 Uiso .
H2222 H 0.8313 0.3026 0.8757 0.0895 1.0000 Uiso .
H2223 H 0.9213 0.2925 0.8468 0.0895 1.0000 Uiso .
H2601 H 0.5006 0.3399 0.6975 0.0451 1.0000 Uiso .
H2621 H 0.5170 0.3754 0.6872 0.0801 1.0000 Uiso .
H2622 H 0.6081 0.3672 0.7429 0.0801 1.0000 Uiso .
H2623 H 0.6351 0.3724 0.6778 0.0801 1.0000 Uiso .
H2611 H 0.4366 0.3535 0.5966 0.0715 1.0000 Uiso .
H2612 H 0.5492 0.3491 0.5809 0.0715 1.0000 Uiso .
H2613 H 0.4754 0.3310 0.5923 0.0715 1.0000 Uiso .
H1051 H 0.6648 0.6712 0.8473 0.0650 1.0000 Uiso .
H1052 H 0.7481 0.6567 0.8908 0.0650 1.0000 Uiso .
H1061 H 0.5382 0.6600 0.8955 0.0416 1.0000 Uiso .
H1062 H 0.6178 0.6437 0.9327 0.0416 1.0000 Uiso .
H1071 H 0.4604 0.6212 0.9085 0.0336 1.0000 Uiso .
H1072 H 0.4716 0.6062 0.8543 0.0336 1.0000 Uiso .
H1091 H 0.3142 0.6503 0.8771 0.0581 1.0000 Uiso .
H1092 H 0.3484 0.6544 0.8133 0.0581 1.0000 Uiso .
H1093 H 0.2288 0.6481 0.8129 0.0581 1.0000 Uiso .
H1101 H 0.2762 0.6145 0.9080 0.0601 1.0000 Uiso .
H1102 H 0.1895 0.6117 0.8446 0.0601 1.0000 Uiso .
H1103 H 0.2862 0.5963 0.8629 0.0601 1.0000 Uiso .
H123 H 1.0091 0.6249 0.7891 0.0470 1.0000 Uiso .
H124 H 1.0147 0.6497 0.7128 0.0577 1.0000 Uiso .
H125 H 0.8654 0.6710 0.6764 0.0509 1.0000 Uiso .
H1271 H 0.5889 0.5501 0.7744 0.0545 1.0000 Uiso .
H1272 H 0.5480 0.5721 0.7838 0.0545 1.0000 Uiso .
H1273 H 0.5398 0.5636 0.7155 0.0545 1.0000 Uiso .
H1281 H 0.4554 0.5314 0.8535 0.1514 1.0000 Uiso .
H1282 H 0.4165 0.5531 0.8684 0.1514 1.0000 Uiso .
H1283 H 0.3313 0.5361 0.8433 0.1514 1.0000 Uiso .
H1291 H 0.4359 0.5164 0.7251 0.1751 1.0000 Uiso .
H1292 H 0.3895 0.5296 0.6649 0.1751 1.0000 Uiso .
H1293 H 0.3108 0.5203 0.7036 0.1751 1.0000 Uiso .
H1301 H 0.0467 0.5585 0.7923 0.0607 1.0000 Uiso .
H1302 H 0.1513 0.5694 0.8306 0.0607 1.0000 Uiso .
H1303 H 0.1547 0.5462 0.8138 0.0607 1.0000 Uiso .
H1311 H 0.0184 0.5458 0.6618 0.0705 1.0000 Uiso .
H1312 H 0.1043 0.5498 0.6215 0.0705 1.0000 Uiso .
H1313 H 0.1259 0.5331 0.6743 0.0705 1.0000 Uiso .
H1321 H 0.0195 0.5898 0.6929 0.0477 1.0000 Uiso .
H1322 H 0.1258 0.6015 0.7246 0.0477 1.0000 Uiso .
H1323 H 0.1077 0.5942 0.6544 0.0477 1.0000 Uiso .
H1331 H 0.0664 0.5796 0.4739 0.0587 1.0000 Uiso .
H1332 H 0.0491 0.6024 0.4913 0.0587 1.0000 Uiso .
H1333 H 0.0574 0.5853 0.5425 0.0587 1.0000 Uiso .
H1341 H 0.2768 0.5580 0.5251 0.0503 1.0000 Uiso .
H1342 H 0.3770 0.5691 0.5675 0.0503 1.0000 Uiso .
H1343 H 0.2762 0.5638 0.5950 0.0503 1.0000 Uiso .
H1351 H 0.2525 0.5880 0.4238 0.0610 1.0000 Uiso .
H1352 H 0.2483 0.6115 0.4362 0.0610 1.0000 Uiso .
H1353 H 0.3563 0.5994 0.4610 0.0610 1.0000 Uiso .
H1361 H 0.2440 0.6636 0.5092 0.0901 1.0000 Uiso .
H1362 H 0.3369 0.6483 0.5049 0.0901 1.0000 Uiso .
H1363 H 0.2164 0.6430 0.4726 0.0901 1.0000 Uiso .
H1371 H 0.0911 0.6569 0.5867 0.1244 1.0000 Uiso .
H1372 H 0.0932 0.6378 0.6301 0.1244 1.0000 Uiso .
H1373 H 0.0529 0.6357 0.5567 0.1244 1.0000 Uiso .
H1381 H 0.3222 0.6652 0.6455 0.1042 1.0000 Uiso .
H1382 H 0.3315 0.6458 0.6887 0.1042 1.0000 Uiso .
H1383 H 0.4133 0.6490 0.6452 0.1042 1.0000 Uiso .
H1401 H 0.7468 0.6234 0.6375 0.0389 1.0000 Uiso .
H1402 H 0.7951 0.6032 0.6706 0.0389 1.0000 Uiso .
H1411 H 0.8782 0.6104 0.5854 0.0489 1.0000 Uiso .
H1421 H 0.7307 0.6280 0.5210 0.0589 1.0000 Uiso .
H1422 H 0.7727 0.6111 0.4816 0.0589 1.0000 Uiso .
H1431 H 0.5826 0.6093 0.4624 0.0514 1.0000 Uiso .
H1441 H 0.6675 0.5773 0.4601 0.0673 1.0000 Uiso .
H1442 H 0.5623 0.5745 0.4858 0.0673 1.0000 Uiso .
H1451 H 0.7083 0.5570 0.5516 0.0486 1.0000 Uiso .
H1461 H 0.6891 0.5702 0.6491 0.0344 1.0000 Uiso .
H1462 H 0.5757 0.5699 0.6016 0.0344 1.0000 Uiso .
H1471 H 0.8582 0.5755 0.6092 0.0592 1.0000 Uiso .
H1472 H 0.8509 0.5779 0.5367 0.0592 1.0000 Uiso .
H1481 H 0.5650 0.6230 0.5603 0.0418 1.0000 Uiso .
H1482 H 0.4986 0.6027 0.5470 0.0418 1.0000 Uiso .
H6201 H 0.7831 0.6148 0.8590 0.0548 1.0000 Uiso .
H6211 H 0.8589 0.5828 0.8523 0.0844 1.0000 Uiso .
H6212 H 0.9285 0.5918 0.8076 0.0844 1.0000 Uiso .
H6213 H 0.8020 0.5908 0.7850 0.0844 1.0000 Uiso .
H6221 H 0.9404 0.6075 0.9399 0.1036 1.0000 Uiso .
H6222 H 0.9306 0.6310 0.9270 0.1036 1.0000 Uiso .
H6223 H 1.0127 0.6180 0.8993 0.1036 1.0000 Uiso .
H6601 H 0.6190 0.6706 0.7308 0.0592 1.0000 Uiso .
H6611 H 0.5629 0.6786 0.6237 0.0946 1.0000 Uiso .
H6612 H 0.6760 0.6716 0.6134 0.0946 1.0000 Uiso .
H6613 H 0.5973 0.6557 0.6325 0.0946 1.0000 Uiso .
H6621 H 0.6434 0.7045 0.7018 0.0755 1.0000 Uiso .
H6622 H 0.7304 0.6986 0.7627 0.0755 1.0000 Uiso .
H6623 H 0.7621 0.6993 0.6972 0.0755 1.0000 Uiso .
H3051 H 0.7796 0.4821 0.6059 0.0488 1.0000 Uiso .
H3052 H 0.7453 0.4592 0.5984 0.0488 1.0000 Uiso .
H3061 H 0.9452 0.4755 0.5916 0.0430 1.0000 Uiso .
H3062 H 0.8933 0.4553 0.5601 0.0430 1.0000 Uiso .
H3071 H 1.0795 0.4417 0.6089 0.0376 1.0000 Uiso .
H3072 H 1.0824 0.4304 0.6727 0.0376 1.0000 Uiso .
H3091 H 1.1339 0.4838 0.6408 0.0565 1.0000 Uiso .
H3092 H 1.2196 0.4865 0.7047 0.0565 1.0000 Uiso .
H3093 H 1.0980 0.4822 0.7050 0.0565 1.0000 Uiso .
H3101 H 1.2500 0.4560 0.6090 0.0548 1.0000 Uiso .
H3102 H 1.3352 0.4584 0.6732 0.0548 1.0000 Uiso .
H3103 H 1.2824 0.4371 0.6535 0.0548 1.0000 Uiso .
H323 H 0.5409 0.4534 0.7687 0.0419 1.0000 Uiso .
H324 H 0.5338 0.4871 0.8042 0.0541 1.0000 Uiso .
H325 H 0.6697 0.5105 0.7939 0.0553 1.0000 Uiso .
H3271 H 0.9007 0.3828 0.8249 0.0634 1.0000 Uiso .
H3272 H 0.9519 0.4046 0.8336 0.0634 1.0000 Uiso .
H3273 H 1.0122 0.3863 0.8726 0.0634 1.0000 Uiso .
H3281 H 0.8783 0.3840 0.6867 0.0775 1.0000 Uiso .
H3282 H 0.9248 0.4063 0.6926 0.0775 1.0000 Uiso .
H3283 H 0.9756 0.3896 0.6564 0.0775 1.0000 Uiso .
H3291 H 0.9857 0.3499 0.7587 0.0701 1.0000 Uiso .
H3292 H 1.0980 0.3516 0.8068 0.0701 1.0000 Uiso .
H3293 H 1.0922 0.3522 0.7341 0.0701 1.0000 Uiso .
H3301 H 1.3227 0.3841 0.6597 0.0680 1.0000 Uiso .
H3302 H 1.2336 0.4011 0.6497 0.0680 1.0000 Uiso .
H3303 H 1.2010 0.3782 0.6544 0.0680 1.0000 Uiso .
H3311 H 1.3990 0.3629 0.7785 0.0632 1.0000 Uiso .
H3312 H 1.3533 0.3669 0.8385 0.0632 1.0000 Uiso .
H3313 H 1.2826 0.3553 0.7807 0.0632 1.0000 Uiso .
H3321 H 1.4520 0.4060 0.7738 0.0437 1.0000 Uiso .
H3322 H 1.4025 0.4112 0.8318 0.0437 1.0000 Uiso .
H3323 H 1.3652 0.4233 0.7685 0.0437 1.0000 Uiso .
H3331 H 1.2973 0.3861 0.9807 0.0715 1.0000 Uiso .
H3332 H 1.1919 0.3978 0.9471 0.0715 1.0000 Uiso .
H3333 H 1.2825 0.3932 0.9105 0.0715 1.0000 Uiso .
H3341 H 1.3427 0.4143 1.0870 0.0634 1.0000 Uiso .
H3342 H 1.3444 0.4379 1.0782 0.0634 1.0000 Uiso .
H3343 H 1.2349 0.4260 1.0581 0.0634 1.0000 Uiso .
H3351 H 1.5127 0.4076 1.0180 0.0576 1.0000 Uiso .
H3352 H 1.5244 0.4307 1.0024 0.0576 1.0000 Uiso .
H3353 H 1.5019 0.4146 0.9479 0.0576 1.0000 Uiso .
H3361 H 1.4912 0.4837 0.9308 0.1058 1.0000 Uiso .
H3362 H 1.5210 0.4615 0.9554 0.1058 1.0000 Uiso .
H3363 H 1.4758 0.4654 0.8832 0.1058 1.0000 Uiso .
H3371 H 1.3503 0.4908 1.0176 0.0724 1.0000 Uiso .
H3372 H 1.3732 0.4691 1.0480 0.0724 1.0000 Uiso .
H3373 H 1.2535 0.4764 1.0222 0.0724 1.0000 Uiso .
H3381 H 1.2577 0.4964 0.8797 0.0560 1.0000 Uiso .
H3382 H 1.1612 0.4814 0.8796 0.0560 1.0000 Uiso .
H3383 H 1.2366 0.4780 0.8325 0.0560 1.0000 Uiso .
H3401 H 1.0225 0.4779 0.9388 0.0683 1.0000 Uiso .
H3402 H 1.0922 0.4592 0.9687 0.0683 1.0000 Uiso .
H3411 H 1.0322 0.4778 1.0544 0.0822 1.0000 Uiso .
H3421 H 0.9647 0.4514 1.0956 0.0938 1.0000 Uiso .
H3422 H 1.0500 0.4433 1.0594 0.0938 1.0000 Uiso .
H3431 H 0.8951 0.4226 1.0427 0.1079 1.0000 Uiso .
H3441 H 0.7487 0.4443 1.0301 0.1392 1.0000 Uiso .
H3442 H 0.7444 0.4355 0.9626 0.1392 1.0000 Uiso .
H3451 H 0.7161 0.4721 0.9627 0.0619 1.0000 Uiso .
H3461 H 0.8276 0.4726 0.8815 0.0838 1.0000 Uiso .
H3462 H 0.7741 0.4510 0.8794 0.0838 1.0000 Uiso .
H3471 H 0.8556 0.4841 1.0399 0.0745 1.0000 Uiso .
H3472 H 0.8862 0.4891 0.9757 0.0745 1.0000 Uiso .
H3481 H 1.0188 0.4262 0.9689 0.0924 1.0000 Uiso .
H3482 H 0.9023 0.4201 0.9316 0.0924 1.0000 Uiso .
H9201 H 0.7323 0.4338 0.6853 0.0461 1.0000 Uiso .
H9211 H 0.6944 0.4061 0.7458 0.0632 1.0000 Uiso .
H9212 H 0.7637 0.4225 0.7897 0.0632 1.0000 Uiso .
H9213 H 0.6386 0.4210 0.7850 0.0632 1.0000 Uiso .
H9221 H 0.5699 0.4163 0.6444 0.0652 1.0000 Uiso .
H9222 H 0.5580 0.4392 0.6239 0.0652 1.0000 Uiso .
H9223 H 0.5077 0.4315 0.6792 0.0652 1.0000 Uiso .
H9601 H 0.8722 0.5021 0.7047 0.0561 1.0000 Uiso .
H9611 H 0.9789 0.5197 0.7877 0.1347 1.0000 Uiso .
H9612 H 0.8967 0.5141 0.8291 0.1347 1.0000 Uiso .
H9613 H 0.9625 0.4969 0.8046 0.1347 1.0000 Uiso .
H9621 H 0.8427 0.5366 0.7036 0.1390 1.0000 Uiso .
H9622 H 0.7456 0.5329 0.7359 0.1390 1.0000 Uiso .
H9623 H 0.7405 0.5244 0.6679 0.1390 1.0000 Uiso .

loop_
_atom_site_aniso_label
_atom_site_aniso_U_11
_atom_site_aniso_U_22
_atom_site_aniso_U_33
_atom_site_aniso_U_23
_atom_site_aniso_U_13
_atom_site_aniso_U_12
Ce1 0.02513(17) 0.02166(17) 0.02160(16) -0.00313(12) 0.00504(13) -0.00688(12)
Si1 0.0445(11) 0.0297(10) 0.0585(13) 0.0028(9) 0.0182(10) -0.0126(8)
Si2 0.0423(10) 0.0242(9) 0.0417(10) 0.0085(8) 0.0041(8) -0.0019(8)
Si3 0.0331(10) 0.0739(15) 0.0294(10) -0.0143(10) 0.0048(8) -0.0114(10)
Si4 0.0320(10) 0.0527(12) 0.0430(11) 0.0118(9) 0.0121(8) 0.0093(9)
O1 0.029(2) 0.028(2) 0.038(2) -0.0064(18) 0.0125(19) -0.0083(18)
N1 0.035(3) 0.035(3) 0.028(3) -0.012(2) 0.012(2) -0.006(2)
N2 0.026(3) 0.032(3) 0.025(3) -0.006(2) 0.004(2) -0.008(2)
N3 0.036(3) 0.025(3) 0.039(3) -0.002(2) 0.009(2) -0.002(2)
N4 0.024(3) 0.046(3) 0.027(3) -0.004(2) 0.007(2) -0.005(2)
N5 0.025(2) 0.029(3) 0.016(2) -0.0037(19) 0.0071(19) -0.001(2)
N6 0.028(2) 0.019(2) 0.018(2) -0.0019(18) 0.0045(19) -0.0012(19)
N7 0.027(2) 0.023(2) 0.023(2) -0.0024(19) 0.010(2) 0.0001(19)
C1 0.026(3) 0.027(3) 0.023(3) 0.005(2) 0.005(2) 0.001(2)
C5 0.039(4) 0.042(4) 0.035(4) -0.014(3) 0.012(3) -0.010(3)
C6 0.041(4) 0.041(4) 0.030(3) -0.016(3) 0.014(3) -0.009(3)
C7 0.035(3) 0.029(3) 0.018(3) -0.003(2) 0.011(2) -0.007(3)
C8 0.026(3) 0.031(3) 0.030(3) -0.009(3) 0.009(3) -0.006(2)
C9 0.040(4) 0.036(4) 0.059(5) -0.023(3) 0.004(3) 0.012(3)
C10 0.046(4) 0.071(5) 0.043(4) -0.010(4) 0.027(4) -0.020(4)
C21 0.025(3) 0.026(3) 0.026(3) -0.005(2) 0.005(2) -0.011(2)
C22 0.030(3) 0.044(4) 0.036(4) -0.005(3) 0.002(3) -0.002(3)
C23 0.023(3) 0.059(5) 0.035(4) -0.007(3) 0.002(3) 0.000(3)
C24 0.035(4) 0.054(5) 0.048(4) -0.015(4) 0.019(3) -0.014(3)
C25 0.041(4) 0.041(4) 0.041(4) -0.001(3) 0.011(3) -0.016(3)
C26 0.037(4) 0.032(3) 0.037(4) -0.006(3) 0.012(3) -0.011(3)
C27 0.036(4) 0.046(4) 0.051(4) -0.009(3) 0.007(3) -0.003(3)
C28 0.047(5) 0.043(5) 0.121(9) -0.016(5) 0.013(5) -0.007(4)
C29 0.078(7) 0.084(8) 0.094(8) 0.029(6) 0.037(6) -0.016(6)
C30 0.094(8) 0.092(8) 0.064(6) 0.040(6) 0.026(6) 0.025(6)
C31 0.052(5) 0.030(4) 0.107(8) -0.031(4) 0.013(5) 0.011(3)
C32 0.043(4) 0.046(4) 0.064(5) 0.002(4) -0.001(4) 0.009(3)
C33 0.093(7) 0.051(5) 0.038(4) -0.017(4) 0.022(4) -0.015(5)
C34 0.041(5) 0.181(13) 0.044(5) -0.039(6) 0.002(4) -0.039(6)
C35 0.052(5) 0.109(8) 0.041(5) -0.021(5) 0.013(4) 0.009(5)
C36 0.052(6) 0.115(11) 0.205(17) 0.018(11) 0.068(9) 0.021(6)
C37 0.130(11) 0.105(9) 0.063(7) 0.045(6) 0.041(7) 0.039(8)
C38 0.093(7) 0.033(4) 0.062(6) 0.004(4) -0.006(5) 0.002(4)
C39 0.035(3) 0.024(3) 0.026(3) -0.007(2) 0.012(3) 0.001(2)
C40 0.031(3) 0.057(5) 0.028(3) 0.002(3) 0.006(3) -0.012(3)
C41 0.035(4) 0.084(6) 0.034(4) -0.012(4) 0.008(3) -0.003(4)
C42 0.049(4) 0.053(5) 0.042(4) 0.002(3) 0.020(4) -0.011(4)
C43 0.039(4) 0.042(4) 0.033(4) 0.009(3) 0.007(3) 0.002(3)
C44 0.055(5) 0.058(5) 0.032(4) -0.011(3) 0.014(3) -0.004(4)
C45 0.086(6) 0.032(4) 0.042(4) 0.001(3) 0.023(4) 0.021(4)
C46 0.068(5) 0.039(4) 0.046(4) 0.002(3) 0.028(4) 0.016(4)
C47 0.037(4) 0.110(8) 0.062(5) 0.027(5) 0.028(4) 0.033(5)
C48 0.037(4) 0.044(4) 0.031(3) -0.007(3) 0.006(3) 0.004(3)
C220 0.037(4) 0.052(4) 0.039(4) 0.013(3) 0.009(3) 0.013(3)
C221 0.072(6) 0.055(6) 0.070(6) 0.011(4) 0.017(5) 0.002(4)
C222 0.078(7) 0.098(8) 0.042(5) 0.018(5) 0.000(5) 0.019(6)
C260 0.038(4) 0.029(3) 0.051(4) 0.001(3) 0.022(3) -0.001(3)
C262 0.078(6) 0.036(4) 0.093(7) -0.012(4) 0.034(6) 0.002(4)
C261 0.066(6) 0.056(5) 0.052(5) 0.008(4) 0.005(4) 0.009(4)
Ce12 0.02162(16) 0.02336(17) 0.01818(16) -0.00401(12) 0.00121(12) -0.00315(12)
Si11 0.0464(11) 0.0286(10) 0.0466(12) 0.0081(8) -0.0108(9) -0.0067(8)
Si12 0.0394(10) 0.0435(11) 0.0331(9) -0.0030(8) 0.0092(8) -0.0158(9)
Si13 0.0229(8) 0.0508(11) 0.0211(8) -0.0061(8) 0.0011(7) 0.0017(8)
Si14 0.0452(11) 0.0339(10) 0.0334(10) 0.0097(8) 0.0137(8) 0.0026(8)
O101 0.027(2) 0.036(2) 0.021(2) -0.0096(17) 0.0049(17) 0.0005(18)
N101 0.028(3) 0.038(3) 0.025(3) -0.014(2) 0.004(2) -0.005(2)
N102 0.022(2) 0.031(3) 0.025(2) -0.010(2) 0.006(2) -0.006(2)
N103 0.036(3) 0.025(3) 0.029(3) -0.002(2) 0.002(2) -0.010(2)
N104 0.026(2) 0.030(3) 0.019(2) -0.001(2) 0.004(2) 0.000(2)
N105 0.020(2) 0.018(2) 0.021(2) -0.0080(18) 0.0015(18) 0.0010(18)
N106 0.025(2) 0.025(2) 0.019(2) -0.0047(19) 0.0022(19) 0.003(2)
N107 0.021(2) 0.031(3) 0.021(2) -0.005(2) 0.0031(19) -0.006(2)
C101 0.022(3) 0.023(3) 0.021(3) -0.003(2) -0.005(2) -0.002(2)
C105 0.043(4) 0.064(5) 0.055(5) -0.041(4) 0.009(4) -0.008(4)
C106 0.040(4) 0.032(3) 0.028(3) -0.009(3) 0.001(3) -0.001(3)
C107 0.028(3) 0.036(3) 0.021(3) 0.000(2) 0.007(2) 0.000(3)
C108 0.019(3) 0.045(4) 0.027(3) -0.009(3) 0.002(2) 0.000(3)
C109 0.041(4) 0.046(4) 0.052(4) -0.025(4) -0.001(3) 0.007(3)
C110 0.039(4) 0.076(6) 0.036(4) -0.010(4) 0.009(3) -0.011(4)
C121 0.025(3) 0.038(4) 0.027(3) -0.010(3) 0.000(2) -0.010(3)
C122 0.028(3) 0.037(4) 0.034(3) -0.009(3) 0.007(3) -0.005(3)
C123 0.034(4) 0.045(4) 0.035(4) -0.007(3) 0.001(3) 0.001(3)
C124 0.037(4) 0.070(5) 0.041(4) -0.007(4) 0.015(3) -0.016(4)
C125 0.041(4) 0.041(4) 0.046(4) 0.002(3) 0.010(3) -0.017(3)
C126 0.037(4) 0.029(3) 0.043(4) -0.002(3) 0.000(3) -0.005(3)
C127 0.038(4) 0.040(4) 0.063(5) 0.011(4) 0.020(4) 0.008(3)
C128 0.051(6) 0.226(17) 0.096(9) 0.113(11) 0.004(6) -0.014(8)
C129 0.120(10) 0.044(6) 0.207(16) -0.039(8) -0.104(11) 0.062(7)
C130 0.054(5) 0.056(5) 0.046(4) 0.007(4) 0.021(4) -0.011(4)
C131 0.062(5) 0.050(5) 0.060(5) -0.012(4) 0.006(4) -0.025(4)
C132 0.026(3) 0.056(4) 0.034(4) 0.001(3) -0.001(3) -0.002(3)
C133 0.024(3) 0.085(6) 0.036(4) -0.020(4) 0.004(3) -0.003(3)
C134 0.036(4) 0.056(5) 0.032(3) -0.024(3) 0.006(3) 0.001(3)
C135 0.042(4) 0.088(6) 0.021(3) -0.007(4) 0.005(3) 0.013(4)
C136 0.109(8) 0.068(6) 0.052(5) 0.020(5) 0.026(6) -0.006(6)
C137 0.103(9) 0.052(6) 0.187(14) 0.018(7) 0.098(10) 0.033(6)
C138 0.147(11) 0.049(6) 0.052(6) -0.003(4) -0.004(6) -0.001(6)
C139 0.023(3) 0.029(3) 0.019(3) -0.004(2) 0.000(2) 0.001(2)
C140 0.026(3) 0.049(4) 0.024(3) -0.008(3) 0.011(3) -0.012(3)
C141 0.032(3) 0.066(5) 0.028(3) -0.009(3) 0.014(3) -0.014(3)
C142 0.057(5) 0.068(5) 0.030(4) -0.005(3) 0.023(3) -0.015(4)
C143 0.046(4) 0.065(5) 0.016(3) -0.004(3) 0.003(3) -0.013(4)
C144 0.028(4) 0.100(7) 0.040(4) -0.046(4) 0.006(3) -0.007(4)
C145 0.034(3) 0.038(4) 0.050(4) -0.022(3) 0.008(3) 0.001(3)
C146 0.025(3) 0.031(3) 0.028(3) -0.003(2) 0.002(2) 0.003(2)
C147 0.033(4) 0.083(6) 0.033(4) -0.012(4) 0.009(3) 0.006(4)
C148 0.030(3) 0.048(4) 0.024(3) -0.001(3) 0.002(3) -0.009(3)
C620 0.041(4) 0.064(5) 0.033(4) 0.006(3) 0.012(3) 0.017(4)
C621 0.097(8) 0.059(6) 0.059(6) 0.016(5) 0.026(5) 0.024(5)
C622 0.096(8) 0.128(10) 0.027(4) 0.031(5) -0.006(5) 0.011(7)
C660 0.053(5) 0.029(4) 0.065(5) 0.009(4) 0.011(4) -0.002(3)
C661 0.070(6) 0.041(5) 0.103(8) 0.014(5) -0.027(6) 0.001(4)
C662 0.085(7) 0.027(4) 0.069(6) 0.002(4) 0.001(5) 0.005(4)
Ce13 0.02089(16) 0.02422(17) 0.02223(16) -0.00037(13) 0.00426(12) 0.00236(13)
Si31 0.0248(8) 0.0256(8) 0.037(1) -0.0038(7) -0.0025(7) -0.0008(7)
Si32 0.0298(9) 0.0328(9) 0.0338(9) -0.0029(7) 0.0069(7) 0.0064(7)
Si33 0.0287(9) 0.0448(11) 0.0225(8) 0.0010(7) 0.0052(7) 0.0020(8)
Si34 0.0262(9) 0.0340(10) 0.0463(11) -0.0108(8) 0.0065(8) -0.0044(7)
O301 0.029(2) 0.038(2) 0.027(2) 0.0012(18) 0.0065(18) -0.0039(18)
N301 0.025(3) 0.038(3) 0.022(2) 0.003(2) 0.004(2) 0.002(2)
N302 0.028(3) 0.035(3) 0.017(2) 0.002(2) 0.003(2) 0.002(2)
N303 0.025(2) 0.027(3) 0.030(3) -0.003(2) 0.004(2) 0.002(2)
N304 0.021(2) 0.037(3) 0.030(3) 0.005(2) 0.007(2) 0.002(2)
N305 0.026(2) 0.022(2) 0.029(3) -0.006(2) 0.006(2) 0.0007(19)
N306 0.024(2) 0.024(2) 0.023(2) -0.001(2) 0.002(2) -0.0021(19)
N307 0.020(2) 0.020(2) 0.027(3) -0.0031(19) 0.005(2) 0.0016(18)
C301 0.023(3) 0.019(3) 0.023(3) -0.001(2) 0.002(2) -0.001(2)
C305 0.039(4) 0.055(4) 0.025(3) 0.007(3) 0.001(3) 0.010(3)
C306 0.038(4) 0.052(4) 0.015(3) 0.006(3) 0.003(3) 0.008(3)
C307 0.035(3) 0.036(3) 0.026(3) -0.001(3) 0.014(3) 0.003(3)
C308 0.027(3) 0.041(4) 0.025(3) 0.009(3) 0.011(3) 0.002(3)
C309 0.055(5) 0.047(4) 0.038(4) 0.009(3) 0.009(3) -0.009(4)
C310 0.038(4) 0.067(5) 0.036(4) 0.008(4) 0.016(3) 0.002(4)
C321 0.025(3) 0.027(3) 0.029(3) -0.002(2) -0.002(2) 0.010(2)
C322 0.027(3) 0.040(4) 0.024(3) 0.005(3) -0.001(2) 0.005(3)
C323 0.023(3) 0.046(4) 0.034(3) 0.006(3) 0.004(3) 0.003(3)
C324 0.052(4) 0.041(4) 0.043(4) 0.007(3) 0.012(3) 0.019(3)
C325 0.057(5) 0.032(4) 0.046(4) 0.000(3) 0.004(4) 0.014(3)
C326 0.040(4) 0.031(3) 0.029(3) 0.008(3) -0.005(3) 0.000(3)
C327 0.030(4) 0.052(5) 0.076(6) -0.002(4) 0.012(4) -0.008(3)
C328 0.039(4) 0.081(7) 0.063(6) 0.000(5) -0.009(4) -0.024(4)
C329 0.038(4) 0.041(4) 0.098(7) -0.017(4) 0.020(4) -0.004(3)
C330 0.067(5) 0.060(5) 0.047(5) -0.006(4) 0.020(4) 0.012(4)
C331 0.045(4) 0.035(4) 0.078(6) 0.001(4) 0.011(4) 0.017(3)
C332 0.025(3) 0.036(4) 0.050(4) 0.002(3) 0.011(3) -0.001(3)
C333 0.081(6) 0.045(5) 0.042(4) 0.013(4) -0.009(4) -0.011(4)
C334 0.056(5) 0.071(6) 0.034(4) -0.002(4) 0.015(4) -0.002(4)
C335 0.036(4) 0.064(5) 0.044(4) 0.012(4) 0.010(3) 0.014(4)
C336 0.053(6) 0.065(6) 0.153(12) 0.003(7) 0.036(7) -0.026(5)
C337 0.082(6) 0.043(4) 0.038(4) -0.015(3) -0.022(4) 0.021(4)
C338 0.065(5) 0.028(4) 0.047(4) -0.007(3) 0.013(4) -0.002(3)
C339 0.024(3) 0.027(3) 0.019(3) -0.002(2) 0.006(2) -0.001(2)
C340 0.057(5) 0.066(6) 0.049(5) -0.005(4) 0.015(4) -0.008(4)
C341 0.041(5) 0.094(8) 0.056(5) -0.018(5) -0.012(4) 0.014(5)
C342 0.055(6) 0.135(11) 0.062(6) 0.037(7) 0.038(5) 0.022(6)
C343 0.183(13) 0.055(6) 0.039(5) 0.008(4) 0.041(7) 0.030(7)
C344 0.063(7) 0.073(8) 0.240(18) -0.034(9) 0.095(10) -0.020(6)
C345 0.041(4) 0.064(5) 0.044(4) -0.004(4) -0.003(3) -0.005(4)
C346 0.049(5) 0.114(9) 0.043(5) -0.017(5) 0.004(4) 0.022(5)
C347 0.053(5) 0.067(6) 0.068(6) 0.008(5) 0.016(4) -0.002(4)
C348 0.125(9) 0.060(6) 0.064(6) 0.010(5) 0.058(6) 0.019(6)
C920 0.023(3) 0.044(4) 0.049(4) -0.016(3) 0.008(3) 0.000(3)
C921 0.041(4) 0.033(4) 0.076(6) -0.006(4) -0.005(4) -0.005(3)
C922 0.038(4) 0.071(6) 0.048(5) -0.017(4) -0.002(4) -0.010(4)
C960 0.051(4) 0.029(4) 0.056(5) 0.007(3) 0.003(4) -0.005(3)
C961 0.132(11) 0.095(9) 0.091(8) 0.018(7) -0.015(8) -0.083(9)
C962 0.092(8) 0.054(6) 0.217(16) 0.080(9) 0.066(10) 0.021(6)

loop_
_atom_type_symbol
_atom_type_scat_dispersion_real
_atom_type_scat_dispersion_imag
_atom_type_scat_Cromer_Mann_a1
_atom_type_scat_Cromer_Mann_b1
_atom_type_scat_Cromer_Mann_a2
_atom_type_scat_Cromer_Mann_b2
_atom_type_scat_Cromer_Mann_a3
_atom_type_scat_Cromer_Mann_b3
_atom_type_scat_Cromer_Mann_a4
_atom_type_scat_Cromer_Mann_b4
_atom_type_scat_Cromer_Mann_c
_atom_type_scat_source
C 0.0033 0.0016 2.3100 20.8439 1.0200 10.2075 1.5886 0.5687 0.8650 51.6512 0.2156 'International Tables Vol C 4.2.6.8 and 6.1.1.4'
H 0.0000 0.0000 0.4930 10.5109 0.3229 26.1257 0.1402 3.1424 0.0408 57.7998 0.0030 'International Tables Vol C 4.2.6.8 and 6.1.1.4'
N 0.0061 0.0033 12.2126 0.0057 3.1322 9.8933 2.0125 28.9975 1.1663 0.5826 -11.5290 'International Tables Vol C 4.2.6.8 and 6.1.1.4'
O 0.0106 0.0060 3.0485 13.2771 2.2868 5.7011 1.5463 0.3239 0.8670 32.9089 0.2508 'International Tables Vol C 4.2.6.8 and 6.1.1.4'
Si 0.0817 0.0704 6.2915 2.4386 3.0353 32.3337 1.9891 0.6785 1.5410 81.6937 1.1407 'International Tables Vol C 4.2.6.8 and 6.1.1.4'
Ce -0.2486 2.6331 21.1671 2.8122 19.7695 0.2268 11.8513 17.6083 3.3305 127.1130 1.8626 'International Tables Vol C 4.2.6.8 and 6.1.1.4'

loop_
_geom_angle_atom_site_label_1
_geom_angle_atom_site_label_2
_geom_angle_atom_site_label_3
_geom_angle
_geom_angle_publ_flag
O1 Ce1 N3 96.19(7) yes
O1 Ce1 N4 110.40(7) yes
N3 Ce1 N4 116.34(6) yes
O1 Ce1 N5 77.91(6) yes
N3 Ce1 N5 119.55(6) yes
N4 Ce1 N5 122.05(6) yes
O1 Ce1 N7 122.94(6) yes
N3 Ce1 N7 120.47(6) yes
N4 Ce1 N7 91.73(7) yes
N5 Ce1 N7 46.90(5) yes
N3 Si1 C27 110.00(8) yes
N3 Si1 C28 112.65(9) yes
C27 Si1 C28 105.72(9) yes
N3 Si1 C29 115.38(9) yes
C27 Si1 C29 107.05(9) yes
C28 Si1 C29 105.43(9) yes
N3 Si2 C30 115.29(9) yes
N3 Si2 C31 112.75(9) yes
C30 Si2 C31 107.70(9) yes
N3 Si2 C32 108.94(9) yes
C30 Si2 C32 105.70(9) yes
C31 Si2 C32 105.83(9) yes
N4 Si3 C33 109.61(9) yes
N4 Si3 C34 113.64(9) yes
C33 Si3 C34 107.33(9) yes
N4 Si3 C35 115.92(9) yes
C33 Si3 C35 104.93(9) yes
C34 Si3 C35 104.73(9) yes
N4 Si4 C36 113.45(9) yes
N4 Si4 C37 114.99(9) yes
C36 Si4 C37 105.99(9) yes
N4 Si4 C38 109.77(9) yes
C36 Si4 C38 107.11(9) yes
C37 Si4 C38 104.91(9) yes
Ce1 O1 C8 149.50(9) yes
C1 N1 C6 111.51(8) yes
C1 N1 C7 126.86(9) yes
C6 N1 C7 119.98(9) yes
C1 N2 C5 110.89(7) yes
C1 N2 C21 130.93(8) yes
C5 N2 C21 117.64(8) yes
Ce1 N3 Si2 116.52(7) yes
Ce1 N3 Si1 117.61(7) yes
Si2 N3 Si1 125.79(8) yes
Ce1 N4 Si3 119.16(7) yes
Ce1 N4 Si4 114.57(7) yes
Si3 N4 Si4 126.21(8) yes
Ce1 N5 N6 102.74(8) yes
Ce1 N5 C1 140.07(9) yes
N6 N5 C1 113.71(8) yes
N5 N6 N7 109.29(7) yes
Ce1 N7 N6 100.13(7) yes
Ce1 N7 C39 143.63(7) yes
N6 N7 C39 114.57(8) yes
N1 C1 N2 110.49(7) yes
N1 C1 N5 119.91(7) yes
N2 C1 N5 129.56(7) yes
N2 C5 C6 103.75(8) yes
N2 C5 H51 110.9 no
C6 C5 H51 110.9 no
N2 C5 H52 110.9 no
C6 C5 H52 110.9 no
H51 C5 H52 109.5 no
C5 C6 N1 103.25(8) yes
C5 C6 H61 111.0 no
N1 C6 H61 111.0 no
C5 C6 H62 111.0 no
N1 C6 H62 111.0 no
H61 C6 H62 109.5 no
N1 C7 C8 116.41(10) yes
N1 C7 H71 107.7 no
C8 C7 H71 107.7 no
N1 C7 H72 107.7 no
C8 C7 H72 107.8 no
H71 C7 H72 109.5 no
C7 C8 O1 108.53(9) yes
C7 C8 C9 111.62(9) yes
O1 C8 C9 109.45(9) yes
C7 C8 C10 106.20(9) yes
O1 C8 C10 110.05(9) yes
C9 C8 C10 110.91(9) yes
C8 C9 H91 109.4 no
C8 C9 H92 109.4 no
H91 C9 H92 109.5 no
C8 C9 H93 109.5 no
H91 C9 H93 109.5 no
H92 C9 H93 109.5 no
C8 C10 H101 109.5 no
C8 C10 H102 109.5 no
H101 C10 H102 109.5 no
C8 C10 H103 109.5 no
H101 C10 H103 109.5 no
H102 C10 H103 109.4 no
N2 C21 C22 119.87(8) yes
N2 C21 C26 118.75(8) yes
C22 C21 C26 121.30(7) yes
C21 C22 C23 117.85(7) yes
C21 C22 C220 121.43(8) yes
C23 C22 C220 120.67(8) yes
C22 C23 C24 121.52(9) yes
C22 C23 H23 119.2 no
C24 C23 H23 119.3 no
C23 C24 C25 120.20(9) yes
C23 C24 H24 119.8 no
C25 C24 H24 120.0 no
C24 C25 C26 120.32(9) yes
C24 C25 H25 119.8 no
C26 C25 H25 119.9 no
C25 C26 C21 118.79(7) yes
C25 C26 C260 118.64(8) yes
C21 C26 C260 122.57(8) yes
Si1 C27 H271 109.4 no
Si1 C27 H272 109.4 no
H271 C27 H272 109.5 no
Si1 C27 H273 109.4 no
H271 C27 H273 109.5 no
H272 C27 H273 109.5 no
Si1 C28 H281 109.5 no
Si1 C28 H282 109.5 no
H281 C28 H282 109.6 no
Si1 C28 H283 109.4 no
H281 C28 H283 109.4 no
H282 C28 H283 109.5 no
Si1 C29 H291 109.4 no
Si1 C29 H292 109.4 no
H291 C29 H292 109.5 no
Si1 C29 H293 109.5 no
H291 C29 H293 109.6 no
H292 C29 H293 109.5 no
Si2 C30 H301 109.5 no
Si2 C30 H302 109.5 no
H301 C30 H302 109.4 no
Si2 C30 H303 109.5 no
H301 C30 H303 109.4 no
H302 C30 H303 109.5 no
Si2 C31 H311 109.5 no
Si2 C31 H312 109.5 no
H311 C31 H312 109.5 no
Si2 C31 H313 109.5 no
H311 C31 H313 109.5 no
H312 C31 H313 109.5 no
Si2 C32 H321 109.4 no
Si2 C32 H322 109.5 no
H321 C32 H322 109.5 no
Si2 C32 H323 109.4 no
H321 C32 H323 109.5 no
H322 C32 H323 109.5 no
Si3 C33 H331 109.5 no
Si3 C33 H332 109.5 no
H331 C33 H332 109.5 no
Si3 C33 H333 109.5 no
H331 C33 H333 109.4 no
H332 C33 H333 109.4 no
Si3 C34 H341 109.4 no
Si3 C34 H342 109.5 no
H341 C34 H342 109.4 no
Si3 C34 H343 109.5 no
H341 C34 H343 109.4 no
H342 C34 H343 109.5 no
Si3 C35 H351 109.5 no
Si3 C35 H352 109.4 no
H351 C35 H352 109.4 no
Si3 C35 H353 109.5 no
H351 C35 H353 109.5 no
H352 C35 H353 109.5 no
Si4 C36 H361 109.5 no
Si4 C36 H362 109.3 no
H361 C36 H362 109.3 no
Si4 C36 H363 109.6 no
H361 C36 H363 109.7 no
H362 C36 H363 109.4 no
Si4 C37 H371 109.4 no
Si4 C37 H372 109.5 no
H371 C37 H372 109.3 no
Si4 C37 H373 109.6 no
H371 C37 H373 109.5 no
H372 C37 H373 109.5 no
Si4 C38 H381 109.4 no
Si4 C38 H382 109.5 no
H381 C38 H382 109.5 no
Si4 C38 H383 109.5 no
H381 C38 H383 109.5 no
H382 C38 H383 109.6 no
N7 C39 C40 115.01(8) yes
N7 C39 C46 106.41(9) yes
C40 C39 C46 109.47(9) yes
N7 C39 C48 107.22(9) yes
C40 C39 C48 109.18(9) yes
C46 C39 C48 109.40(9) yes
C39 C40 C41 109.14(9) yes
C39 C40 H401 109.6 no
C41 C40 H401 109.7 no
C39 C40 H402 109.5 no
C41 C40 H402 109.5 no
H401 C40 H402 109.4 no
C40 C41 C42 109.31(9) yes
C40 C41 C47 108.52(9) yes
C42 C41 C47 110.40(9) yes
C40 C41 H411 109.6 no
C42 C41 H411 109.4 no
C47 C41 H411 109.6 no
C41 C42 C43 109.90(9) yes
C41 C42 H421 109.4 no
C43 C42 H421 109.3 no
C41 C42 H422 109.4 no
C43 C42 H422 109.4 no
H421 C42 H422 109.4 no
C42 C43 C44 111.01(9) yes
C42 C43 C48 108.16(9) yes
C44 C43 C48 109.16(9) yes
C42 C43 H431 109.5 no
C44 C43 H431 109.5 no
C48 C43 H431 109.5 no
C43 C44 C45 109.40(9) yes
C43 C44 H441 109.4 no
C45 C44 H441 109.5 no
C43 C44 H442 109.5 no
C45 C44 H442 109.6 no
H441 C44 H442 109.4 no
C44 C45 C46 109.61(9) yes
C44 C45 C47 109.61(9) yes
C46 C45 C47 109.75(9) yes
C44 C45 H451 109.2 no
C46 C45 H451 109.3 no
C47 C45 H451 109.3 no
C39 C46 C45 108.88(9) yes
C39 C46 H461 109.7 no
C45 C46 H461 109.7 no
C39 C46 H462 109.6 no
C45 C46 H462 109.7 no
H461 C46 H462 109.3 no
C41 C47 C45 109.63(9) yes
C41 C47 H471 109.4 no
C45 C47 H471 109.3 no
C41 C47 H472 109.6 no
C45 C47 H472 109.4 no
H471 C47 H472 109.6 no
C43 C48 C39 109.88(9) yes
C43 C48 H481 109.3 no
C39 C48 H481 109.4 no
C43 C48 H482 109.4 no
C39 C48 H482 109.4 no
H481 C48 H482 109.5 no
C22 C220 C221 111.48(10) yes
C22 C220 C222 109.86(10) yes
C221 C220 C222 112.17(10) yes
C22 C220 H2201 107.7 no
C221 C220 H2201 107.7 no
C222 C220 H2201 107.8 no
C220 C221 H2211 109.5 no
C220 C221 H2212 109.5 no
H2211 C221 H2212 109.4 no
C220 C221 H2213 109.5 no
H2211 C221 H2213 109.5 no
H2212 C221 H2213 109.5 no
C220 C222 H2221 109.4 no
C220 C222 H2222 109.4 no
H2221 C222 H2222 109.4 no
C220 C222 H2223 109.5 no
H2221 C222 H2223 109.5 no
H2222 C222 H2223 109.5 no
C26 C260 C262 111.61(10) yes
C26 C260 C261 112.07(10) yes
C262 C260 C261 110.53(10) yes
C26 C260 H2601 107.5 no
C262 C260 H2601 107.5 no
C261 C260 H2601 107.5 no
C260 C262 H2621 109.5 no
C260 C262 H2622 109.5 no
H2621 C262 H2622 109.5 no
C260 C262 H2623 109.5 no
H2621 C262 H2623 109.4 no
H2622 C262 H2623 109.5 no
C260 C261 H2611 109.4 no
C260 C261 H2612 109.6 no
H2611 C261 H2612 109.6 no
C260 C261 H2613 109.4 no
H2611 C261 H2613 109.4 no
H2612 C261 H2613 109.5 no
O101 Ce12 N103 95.00(7) yes
O101 Ce12 N104 110.77(6) yes
N103 Ce12 N104 115.51(6) yes
O101 Ce12 N105 77.35(6) yes
N103 Ce12 N105 121.17(6) yes
N104 Ce12 N105 121.75(6) yes
O101 Ce12 N107 122.85(6) yes
N103 Ce12 N107 121.41(6) yes
N104 Ce12 N107 92.54(6) yes
N105 Ce12 N107 46.90(5) yes
N103 Si11 C127 108.92(9) yes
N103 Si11 C128 115.32(9) yes
C127 Si11 C128 105.68(9) yes
N103 Si11 C129 112.71(9) yes
C127 Si11 C129 105.85(9) yes
C128 Si11 C129 107.72(9) yes
N103 Si12 C130 115.35(9) yes
N103 Si12 C131 112.75(9) yes
C130 Si12 C131 105.42(9) yes
N103 Si12 C132 109.95(8) yes
C130 Si12 C132 107.05(9) yes
C131 Si12 C132 105.72(9) yes
N104 Si13 C133 113.75(8) yes
N104 Si13 C134 109.61(8) yes
C133 Si13 C134 107.35(9) yes
N104 Si13 C135 115.78(9) yes
C133 Si13 C135 104.72(9) yes
C134 Si13 C135 104.96(9) yes
N104 Si14 C136 114.90(9) yes
N104 Si14 C137 113.54(9) yes
C136 Si14 C137 105.98(9) yes
N104 Si14 C138 109.72(9) yes
C136 Si14 C138 104.96(9) yes
C137 Si14 C138 107.13(9) yes
Ce12 O101 C108 149.35(8) yes
C101 N101 C106 111.26(8) yes
C101 N101 C107 126.51(9) yes
C106 N101 C107 119.76(9) yes
C101 N102 C105 110.74(7) yes
C101 N102 C121 130.94(8) yes
C105 N102 C121 117.50(9) yes
Ce12 N103 Si12 116.92(7) yes
Ce12 N103 Si11 117.20(7) yes
Si12 N103 Si11 125.78(8) yes
Ce12 N104 Si14 114.73(7) yes
Ce12 N104 Si13 118.78(7) yes
Si14 N104 Si13 126.02(8) yes
Ce12 N105 N106 102.44(8) yes
Ce12 N105 C101 139.17(9) yes
N106 N105 C101 113.21(8) yes
N105 N106 N107 109.37(7) yes
Ce12 N107 N106 100.08(7) yes
Ce12 N107 C139 143.99(7) yes
N106 N107 C139 114.55(7) yes
N102 C101 N101 110.44(7) yes
N102 C101 N105 129.72(8) yes
N101 C101 N105 119.69(7) yes
N102 C105 C106 103.75(9) yes
N102 C105 H1051 110.9 no
C106 C105 H1051 110.9 no
N102 C105 H1052 110.8 no
C106 C105 H1052 110.8 no
H1051 C105 H1052 109.5 no
C105 C106 N101 103.27(9) yes
C105 C106 H1061 111.0 no
N101 C106 H1061 111.0 no
C105 C106 H1062 111.0 no
N101 C106 H1062 111.0 no
H1061 C106 H1062 109.4 no
N101 C107 C108 116.48(10) yes
N101 C107 H1071 107.7 no
C108 C107 H1071 107.7 no
N101 C107 H1072 107.7 no
C108 C107 H1072 107.7 no
H1071 C107 H1072 109.5 no
C107 C108 O101 108.58(9) yes
C107 C108 C109 111.62(9) yes
O101 C108 C109 109.42(9) yes
C107 C108 C110 106.12(9) yes
O101 C108 C110 110.15(9) yes
C109 C108 C110 110.88(9) yes
C108 C109 H1091 109.5 no
C108 C109 H1092 109.4 no
H1091 C109 H1092 109.4 no
C108 C109 H1093 109.5 no
H1091 C109 H1093 109.5 no
H1092 C109 H1093 109.5 no
C108 C110 H1101 109.5 no
C108 C110 H1102 109.4 no
H1101 C110 H1102 109.5 no
C108 C110 H1103 109.4 no
H1101 C110 H1103 109.5 no
H1102 C110 H1103 109.4 no
N102 C121 C122 119.70(8) yes
N102 C121 C126 118.59(8) yes
C122 C121 C126 121.21(7) yes
C121 C122 C123 117.90(7) yes
C121 C122 C620 121.41(8) yes
C123 C122 C620 120.68(8) yes
C122 C123 C124 121.54(9) yes
C122 C123 H123 119.2 no
C124 C123 H123 119.3 no
C123 C124 C125 120.20(9) yes
C123 C124 H124 119.9 no
C125 C124 H124 120.0 no
C124 C125 C126 120.30(9) yes
C124 C125 H125 119.8 no
C126 C125 H125 119.9 no
C125 C126 C121 118.80(8) yes
C125 C126 C660 118.61(8) yes
C121 C126 C660 122.48(8) yes
Si11 C127 H1271 109.5 no
Si11 C127 H1272 109.4 no
H1271 C127 H1272 109.4 no
Si11 C127 H1273 109.5 no
H1271 C127 H1273 109.5 no
H1272 C127 H1273 109.5 no
Si11 C128 H1281 109.4 no
Si11 C128 H1282 109.6 no
H1281 C128 H1282 109.6 no
Si11 C128 H1283 109.4 no
H1281 C128 H1283 109.3 no
H1282 C128 H1283 109.5 no
Si11 C129 H1291 109.5 no
Si11 C129 H1292 109.4 no
H1291 C129 H1292 109.3 no
Si11 C129 H1293 109.6 no
H1291 C129 H1293 109.5 no
H1292 C129 H1293 109.4 no
Si12 C130 H1301 109.4 no
Si12 C130 H1302 109.4 no
H1301 C130 H1302 109.5 no
Si12 C130 H1303 109.4 no
H1301 C130 H1303 109.5 no
H1302 C130 H1303 109.5 no
Si12 C131 H1311 109.5 no
Si12 C131 H1312 109.5 no
H1311 C131 H1312 109.6 no
Si12 C131 H1313 109.4 no
H1311 C131 H1313 109.5 no
H1312 C131 H1313 109.5 no
Si12 C132 H1321 109.5 no
Si12 C132 H1322 109.4 no
H1321 C132 H1322 109.4 no
Si12 C132 H1323 109.5 no
H1321 C132 H1323 109.5 no
H1322 C132 H1323 109.5 no
Si13 C133 H1331 109.5 no
Si13 C133 H1332 109.5 no
H1331 C133 H1332 109.4 no
Si13 C133 H1333 109.5 no
H1331 C133 H1333 109.5 no
H1332 C133 H1333 109.5 no
Si13 C134 H1341 109.5 no
Si13 C134 H1342 109.5 no
H1341 C134 H1342 109.5 no
Si13 C134 H1343 109.4 no
H1341 C134 H1343 109.4 no
H1342 C134 H1343 109.5 no
Si13 C135 H1351 109.5 no
Si13 C135 H1352 109.5 no
H1351 C135 H1352 109.4 no
Si13 C135 H1353 109.5 no
H1351 C135 H1353 109.5 no
H1352 C135 H1353 109.5 no
Si14 C136 H1361 109.4 no
Si14 C136 H1362 109.5 no
H1361 C136 H1362 109.3 no
Si14 C136 H1363 109.6 no
H1361 C136 H1363 109.5 no
H1362 C136 H1363 109.6 no
Si14 C137 H1371 109.5 no
Si14 C137 H1372 109.3 no
H1371 C137 H1372 109.3 no
Si14 C137 H1373 109.6 no
H1371 C137 H1373 109.7 no
H1372 C137 H1373 109.4 no
Si14 C138 H1381 109.4 no
Si14 C138 H1382 109.5 no
H1381 C138 H1382 109.4 no
Si14 C138 H1383 109.5 no
H1381 C138 H1383 109.5 no
H1382 C138 H1383 109.5 no
N107 C139 C140 114.98(8) yes
N107 C139 C146 106.31(9) yes
C140 C139 C146 109.40(9) yes
N107 C139 C148 107.35(8) yes
C140 C139 C148 109.14(9) yes
C146 C139 C148 109.53(9) yes
C139 C140 C141 109.10(9) yes
C139 C140 H1401 109.6 no
C141 C140 H1401 109.7 no
C139 C140 H1402 109.5 no
C141 C140 H1402 109.5 no
H1401 C140 H1402 109.4 no
C140 C141 C142 109.30(9) yes
C140 C141 C147 108.51(9) yes
C142 C141 C147 110.33(9) yes
C140 C141 H1411 109.6 no
C142 C141 H1411 109.4 no
C147 C141 H1411 109.6 no
C141 C142 C143 109.81(9) yes
C141 C142 H1421 109.4 no
C143 C142 H1421 109.3 no
C141 C142 H1422 109.5 no
C143 C142 H1422 109.4 no
H1421 C142 H1422 109.4 no
C142 C143 C144 110.95(9) yes
C142 C143 C148 108.14(9) yes
C144 C143 C148 109.09(9) yes
C142 C143 H1431 109.6 no
C144 C143 H1431 109.5 no
C148 C143 H1431 109.5 no
C143 C144 C145 109.41(9) yes
C143 C144 H1441 109.4 no
C145 C144 H1441 109.5 no
C143 C144 H1442 109.5 no
C145 C144 H1442 109.5 no
H1441 C144 H1442 109.5 no
C144 C145 C146 109.60(9) yes
C144 C145 C147 109.71(9) yes
C146 C145 C147 109.84(9) yes
C144 C145 H1451 109.2 no
C146 C145 H1451 109.3 no
C147 C145 H1451 109.2 no
C139 C146 C145 109.05(9) yes
C139 C146 H1461 109.6 no
C145 C146 H1461 109.6 no
C139 C146 H1462 109.6 no
C145 C146 H1462 109.6 no
H1461 C146 H1462 109.3 no
C141 C147 C145 109.62(9) yes
C141 C147 H1471 109.4 no
C145 C147 H1471 109.3 no
C141 C147 H1472 109.5 no
C145 C147 H1472 109.4 no
H1471 C147 H1472 109.6 no
C143 C148 C139 109.87(9) yes
C143 C148 H1481 109.3 no
C139 C148 H1481 109.4 no
C143 C148 H1482 109.3 no
C139 C148 H1482 109.4 no
H1481 C148 H1482 109.5 no
C122 C620 C621 111.48(10) yes
C122 C620 C622 109.90(10) yes
C621 C620 C622 112.18(10) yes
C122 C620 H6201 107.7 no
C621 C620 H6201 107.7 no
C622 C620 H6201 107.7 no
C620 C621 H6211 109.4 no
C620 C621 H6212 109.5 no
H6211 C621 H6212 109.6 no
C620 C621 H6213 109.4 no
H6211 C621 H6213 109.4 no
H6212 C621 H6213 109.5 no
C620 C622 H6221 109.4 no
C620 C622 H6222 109.5 no
H6221 C622 H6222 109.5 no
C620 C622 H6223 109.5 no
H6221 C622 H6223 109.4 no
H6222 C622 H6223 109.5 no
C126 C660 C661 112.06(10) yes
C126 C660 C662 111.66(10) yes
C661 C660 C662 110.55(10) yes
C126 C660 H6601 107.5 no
C661 C660 H6601 107.4 no
C662 C660 H6601 107.4 no
C660 C661 H6611 109.4 no
C660 C661 H6612 109.5 no
H6611 C661 H6612 109.5 no
C660 C661 H6613 109.4 no
H6611 C661 H6613 109.4 no
H6612 C661 H6613 109.5 no
C660 C662 H6621 109.5 no
C660 C662 H6622 109.4 no
H6621 C662 H6622 109.5 no
C660 C662 H6623 109.5 no
H6621 C662 H6623 109.5 no
H6622 C662 H6623 109.5 no
O301 Ce13 N303 100.01(17) yes
O301 Ce13 N304 110.69(16) yes
N303 Ce13 N304 120.86(17) yes
O301 Ce13 N305 76.27(16) yes
N303 Ce13 N305 101.40(15) yes
N304 Ce13 N305 133.80(16) yes
O301 Ce13 N307 115.18(15) yes
N303 Ce13 N307 117.26(15) yes
N304 Ce13 N307 93.76(15) yes
N305 Ce13 N307 47.11(15) yes
N303 Si31 C327 109.7(3) yes
N303 Si31 C328 113.8(3) yes
C327 Si31 C328 105.5(4) yes
N303 Si31 C329 115.4(3) yes
C327 Si31 C329 104.8(4) yes
C328 Si31 C329 106.8(4) yes
N303 Si32 C330 113.1(3) yes
N303 Si32 C331 114.7(3) yes
C330 Si32 C331 105.9(4) yes
N303 Si32 C332 109.9(3) yes
C330 Si32 C332 108.1(4) yes
C331 Si32 C332 104.6(3) yes
N304 Si33 C333 109.7(3) yes
N304 Si33 C334 115.3(3) yes
C333 Si33 C334 104.7(4) yes
N304 Si33 C335 112.1(3) yes
C333 Si33 C335 107.2(4) yes
C334 Si33 C335 107.3(4) yes
N304 Si34 C336 112.9(4) yes
N304 Si34 C337 114.4(4) yes
C336 Si34 C337 105.6(5) yes
N304 Si34 C338 109.6(3) yes
C336 Si34 C338 107.4(5) yes
C337 Si34 C338 106.6(3) yes
Ce13 O301 C308 146.6(4) yes
C301 N301 C306 110.6(5) yes
C301 N301 C307 127.0(5) yes
C306 N301 C307 119.7(5) yes
C301 N302 C305 109.5(5) yes
C301 N302 C321 130.7(5) yes
C305 N302 C321 118.5(5) yes
Ce13 N303 Si31 119.0(3) yes
Ce13 N303 Si32 115.4(3) yes
Si31 N303 Si32 125.2(3) yes
Ce13 N304 Si34 115.8(3) yes
Ce13 N304 Si33 120.9(3) yes
Si34 N304 Si33 122.9(3) yes
Ce13 N305 N306 101.6(3) yes
Ce13 N305 C301 142.9(4) yes
N306 N305 C301 114.2(5) yes
N305 N306 N307 108.9(5) yes
Ce13 N307 N306 101.9(3) yes
Ce13 N307 C339 143.6(3) yes
N306 N307 C339 113.8(4) yes
N302 C301 N301 110.1(5) yes
N302 C301 N305 129.7(5) yes
N301 C301 N305 120.2(5) yes
N302 C305 C306 103.1(5) yes
N302 C305 H3051 111.0 no
C306 C305 H3051 111.1 no
N302 C305 H3052 111.0 no
C306 C305 H3052 111.1 no
H3051 C305 H3052 109.5 no
C305 C306 N301 102.4(5) yes
C305 C306 H3061 111.2 no
N301 C306 H3061 111.2 no
C305 C306 H3062 111.2 no
N301 C306 H3062 111.2 no
H3061 C306 H3062 109.5 no
N301 C307 C308 117.3(5) yes
N301 C307 H3071 107.5 no
C308 C307 H3071 107.5 no
N301 C307 H3072 107.5 no
C308 C307 H3072 107.5 no
H3071 C307 H3072 109.5 no
C307 C308 O301 107.4(5) yes
C307 C308 C309 113.4(5) yes
O301 C308 C309 109.7(5) yes
C307 C308 C310 106.8(5) yes
O301 C308 C310 108.4(5) yes
C309 C308 C310 111.0(6) yes
C308 C309 H3091 109.4 no
C308 C309 H3092 109.5 no
H3091 C309 H3092 109.5 no
C308 C309 H3093 109.4 no
H3091 C309 H3093 109.5 no
H3092 C309 H3093 109.5 no
C308 C310 H3101 109.5 no
C308 C310 H3102 109.5 no
H3101 C310 H3102 109.5 no
C308 C310 H3103 109.5 no
H3101 C310 H3103 109.5 no
H3102 C310 H3103 109.5 no
N302 C321 C322 119.9(5) yes
N302 C321 C326 118.0(6) yes
C322 C321 C326 121.9(6) yes
C321 C322 C323 118.9(6) yes
C321 C322 C920 121.5(6) yes
C323 C322 C920 119.5(6) yes
C322 C323 C324 120.9(7) yes
C322 C323 H323 119.5 no
C324 C323 H323 119.5 no
C323 C324 C325 119.7(7) yes
C323 C324 H324 120.2 no
C325 C324 H324 120.1 no
C324 C325 C326 121.0(7) yes
C324 C325 H325 119.5 no
C326 C325 H325 119.5 no
C321 C326 C325 117.4(6) yes
C321 C326 C960 122.4(7) yes
C325 C326 C960 120.2(7) yes
Si31 C327 H3271 109.4 no
Si31 C327 H3272 109.4 no
H3271 C327 H3272 109.5 no
Si31 C327 H3273 109.5 no
H3271 C327 H3273 109.5 no
H3272 C327 H3273 109.5 no
Si31 C328 H3281 109.5 no
Si31 C328 H3282 109.5 no
H3281 C328 H3282 109.5 no
Si31 C328 H3283 109.5 no
H3281 C328 H3283 109.4 no
H3282 C328 H3283 109.5 no
Si31 C329 H3291 109.5 no
Si31 C329 H3292 109.5 no
H3291 C329 H3292 109.5 no
Si31 C329 H3293 109.4 no
H3291 C329 H3293 109.4 no
H3292 C329 H3293 109.5 no
Si32 C330 H3301 109.5 no
Si32 C330 H3302 109.5 no
H3301 C330 H3302 109.5 no
Si32 C330 H3303 109.5 no
H3301 C330 H3303 109.5 no
H3302 C330 H3303 109.5 no
Si32 C331 H3311 109.5 no
Si32 C331 H3312 109.4 no
H3311 C331 H3312 109.5 no
Si32 C331 H3313 109.4 no
H3311 C331 H3313 109.5 no
H3312 C331 H3313 109.4 no
Si32 C332 H3321 109.5 no
Si32 C332 H3322 109.5 no
H3321 C332 H3322 109.5 no
Si32 C332 H3323 109.5 no
H3321 C332 H3323 109.5 no
H3322 C332 H3323 109.5 no
Si33 C333 H3331 109.5 no
Si33 C333 H3332 109.5 no
H3331 C333 H3332 109.4 no
Si33 C333 H3333 109.5 no
H3331 C333 H3333 109.5 no
H3332 C333 H3333 109.5 no
Si33 C334 H3341 109.4 no
Si33 C334 H3342 109.4 no
H3341 C334 H3342 109.5 no
Si33 C334 H3343 109.4 no
H3341 C334 H3343 109.5 no
H3342 C334 H3343 109.5 no
Si33 C335 H3351 109.5 no
Si33 C335 H3352 109.5 no
H3351 C335 H3352 109.5 no
Si33 C335 H3353 109.5 no
H3351 C335 H3353 109.5 no
H3352 C335 H3353 109.5 no
Si34 C336 H3361 109.5 no
Si34 C336 H3362 109.5 no
H3361 C336 H3362 109.4 no
Si34 C336 H3363 109.5 no
H3361 C336 H3363 109.5 no
H3362 C336 H3363 109.4 no
Si34 C337 H3371 109.5 no
Si34 C337 H3372 109.5 no
H3371 C337 H3372 109.5 no
Si34 C337 H3373 109.4 no
H3371 C337 H3373 109.4 no
H3372 C337 H3373 109.4 no
Si34 C338 H3381 109.5 no
Si34 C338 H3382 109.5 no
H3381 C338 H3382 109.5 no
Si34 C338 H3383 109.4 no
H3381 C338 H3383 109.4 no
H3382 C338 H3383 109.5 no
N307 C339 C340 105.2(5) yes
N307 C339 C346 116.6(5) yes
C340 C339 C346 109.0(6) yes
N307 C339 C348 107.1(5) yes
C340 C339 C348 104.4(7) yes
C346 C339 C348 113.5(7) yes
C339 C340 C341 108.3(6) yes
C339 C340 H3401 109.8 no
C341 C340 H3401 109.6 no
C339 C340 H3402 109.8 no
C341 C340 H3402 109.8 no
H3401 C340 H3402 109.5 no
C340 C341 C342 106.5(8) yes
C340 C341 C347 101.2(7) yes
C342 C341 C347 114.3(9) yes
C340 C341 H3411 111.5 no
C342 C341 H3411 111.2 no
C347 C341 H3411 111.5 no
C341 C342 C343 116.3(9) yes
C341 C342 H3421 107.6 no
C343 C342 H3421 107.8 no
C341 C342 H3422 107.8 no
C343 C342 H3422 108.2 no
H3421 C342 H3422 109.1 no
C342 C343 C344 114.2(9) yes
C342 C343 C348 101.2(11) yes
C344 C343 C348 106.4(10) yes
C342 C343 H3431 110.9 no
C344 C343 H3431 112.1 no
C348 C343 H3431 111.5 no
C343 C344 C345 113.9(8) yes
C343 C344 H3441 108.1 no
C345 C344 H3441 108.5 no
C343 C344 H3442 108.2 no
C345 C344 H3442 108.7 no
H3441 C344 H3442 109.4 no
C344 C345 C346 98.5(9) yes
C344 C345 C347 114.7(9) yes
C346 C345 C347 101.0(7) yes
C344 C345 H3451 113.6 no
C346 C345 H3451 113.7 no
C347 C345 H3451 113.6 no
C339 C346 C345 112.4(6) yes
C339 C346 H3461 108.8 no
C345 C346 H3461 108.7 no
C339 C346 H3462 108.9 no
C345 C346 H3462 108.8 no
H3461 C346 H3462 109.4 no
C345 C347 C341 118.6(9) yes
C345 C347 H3471 107.2 no
C341 C347 H3471 107.2 no
C345 C347 H3472 107.2 no
C341 C347 H3472 107.0 no
H3471 C347 H3472 109.5 no
C339 C348 C343 108.9(7) yes
C339 C348 H3481 109.7 no
C343 C348 H3481 109.9 no
C339 C348 H3482 109.7 no
C343 C348 H3482 109.3 no
H3481 C348 H3482 109.3 no
C322 C920 C921 110.4(6) yes
C322 C920 C922 111.5(6) yes
C921 C920 C922 110.6(6) yes
C322 C920 H9201 108.1 no
C921 C920 H9201 108.0 no
C922 C920 H9201 108.1 no
C920 C921 H9211 109.5 no
C920 C921 H9212 109.5 no
H9211 C921 H9212 109.5 no
C920 C921 H9213 109.4 no
H9211 C921 H9213 109.5 no
H9212 C921 H9213 109.4 no
C920 C922 H9221 109.4 no
C920 C922 H9222 109.5 no
H9221 C922 H9222 109.4 no
C920 C922 H9223 109.5 no
H9221 C922 H9223 109.4 no
H9222 C922 H9223 109.6 no
C326 C960 C961 111.5(7) yes
C326 C960 C962 111.9(7) yes
C961 C960 C962 115.8(10) yes
C326 C960 H9601 105.6 no
C961 C960 H9601 105.6 no
C962 C960 H9601 105.6 no
C960 C961 H9611 109.4 no
C960 C961 H9612 109.5 no
H9611 C961 H9612 109.6 no
C960 C961 H9613 109.4 no
H9611 C961 H9613 109.4 no
H9612 C961 H9613 109.6 no
C960 C962 H9621 109.5 no
C960 C962 H9622 109.5 no
H9621 C962 H9622 109.7 no
C960 C962 H9623 109.3 no
H9621 C962 H9623 109.4 no
H9622 C962 H9623 109.4 no

loop_
_geom_bond_atom_site_label_1
_geom_bond_atom_site_label_2
_geom_bond_distance
_geom_bond_publ_flag
Ce1 O1 2.156(4) yes
Ce1 N3 2.3878(19) yes
Ce1 N4 2.400(2) yes
Ce1 N5 2.639(3) yes
Ce1 N7 2.762(3) yes
Si1 N3 1.679(2) yes
Si1 C27 1.858(6) yes
Si1 C28 1.886(7) yes
Si1 C29 1.883(7) yes
Si2 N3 1.747(2) yes
Si2 C30 1.870(7) yes
Si2 C31 1.885(6) yes
Si2 C32 1.871(7) yes
Si3 N4 1.710(3) yes
Si3 C33 1.861(7) yes
Si3 C34 1.884(7) yes
Si3 C35 1.885(7) yes
Si4 N4 1.703(3) yes
Si4 C36 1.868(7) yes
Si4 C37 1.880(7) yes
Si4 C38 1.858(7) yes
O1 C8 1.386(4) yes
N1 C1 1.349(4) yes
N1 C6 1.467(4) yes
N1 C7 1.467(5) yes
N2 C1 1.348(4) yes
N2 C5 1.473(5) yes
N2 C21 1.431(4) yes
N5 N6 1.374(4) yes
N5 C1 1.336(4) yes
N6 N7 1.264(3) yes
N7 C39 1.473(4) yes
C5 C6 1.527(5) yes
C5 H51 0.950 no
C5 H52 0.950 no
C6 H61 0.950 no
C6 H62 0.950 no
C7 C8 1.536(5) yes
C7 H71 0.950 no
C7 H72 0.950 no
C8 C9 1.520(6) yes
C8 C10 1.532(6) yes
C9 H91 0.950 no
C9 H92 0.950 no
C9 H93 0.950 no
C10 H101 0.949 no
C10 H102 0.950 no
C10 H103 0.951 no
C21 C22 1.408(4) yes
C21 C26 1.391(4) yes
C22 C23 1.385(5) yes
C22 C220 1.517(5) yes
C23 C24 1.376(6) yes
C23 H23 0.950 no
C24 C25 1.380(6) yes
C24 H24 0.950 no
C25 C26 1.396(5) yes
C25 H25 0.950 no
C26 C260 1.522(5) yes
C27 H271 0.950 no
C27 H272 0.950 no
C27 H273 0.950 no
C28 H281 0.950 no
C28 H282 0.949 no
C28 H283 0.951 no
C29 H291 0.950 no
C29 H292 0.950 no
C29 H293 0.949 no
C30 H301 0.951 no
C30 H302 0.950 no
C30 H303 0.950 no
C31 H311 0.950 no
C31 H312 0.950 no
C31 H313 0.950 no
C32 H321 0.950 no
C32 H322 0.950 no
C32 H323 0.950 no
C33 H331 0.950 no
C33 H332 0.950 no
C33 H333 0.951 no
C34 H341 0.951 no
C34 H342 0.949 no
C34 H343 0.950 no
C35 H351 0.950 no
C35 H352 0.950 no
C35 H353 0.950 no
C36 H361 0.949 no
C36 H362 0.952 no
C36 H363 0.948 no
C37 H371 0.951 no
C37 H372 0.951 no
C37 H373 0.949 no
C38 H381 0.951 no
C38 H382 0.950 no
C38 H383 0.950 no
C39 C40 1.533(5) yes
C39 C46 1.540(5) yes
C39 C48 1.531(5) yes
C40 C41 1.538(5) yes
C40 H401 0.950 no
C40 H402 0.951 no
C41 C42 1.513(5) yes
C41 C47 1.541(6) yes
C41 H411 0.951 no
C42 C43 1.514(5) yes
C42 H421 0.951 no
C42 H422 0.950 no
C43 C44 1.532(5) yes
C43 C48 1.531(5) yes
C43 H431 0.950 no
C44 C45 1.522(5) yes
C44 H441 0.951 no
C44 H442 0.949 no
C45 C46 1.536(5) yes
C45 C47 1.519(6) yes
C45 H451 0.950 no
C46 H461 0.950 no
C46 H462 0.951 no
C47 H471 0.951 no
C47 H472 0.948 no
C48 H481 0.950 no
C48 H482 0.950 no
C220 C221 1.505(7) yes
C220 C222 1.558(7) yes
C220 H2201 0.950 no
C221 H2211 0.950 no
C221 H2212 0.950 no
C221 H2213 0.950 no
C222 H2221 0.950 no
C222 H2222 0.950 no
C222 H2223 0.949 no
C260 C262 1.533(7) yes
C260 C261 1.519(7) yes
C260 H2601 0.949 no
C262 H2621 0.950 no
C262 H2622 0.950 no
C262 H2623 0.950 no
C261 H2611 0.950 no
C261 H2612 0.949 no
C261 H2613 0.951 no
Ce12 O101 2.147(3) yes
Ce12 N103 2.3848(19) yes
Ce12 N104 2.4200(18) yes
Ce12 N105 2.649(3) yes
Ce12 N107 2.790(3) yes
Si11 N103 1.687(3) yes
Si11 C127 1.868(6) yes
Si11 C128 1.875(7) yes
Si11 C129 1.867(7) yes
Si12 N103 1.716(2) yes
Si12 C130 1.882(6) yes
Si12 C131 1.895(6) yes
Si12 C132 1.857(6) yes
Si13 N104 1.691(2) yes
Si13 C133 1.891(6) yes
Si13 C134 1.876(6) yes
Si13 C135 1.882(6) yes
Si14 N104 1.701(2) yes
Si14 C136 1.869(7) yes
Si14 C137 1.864(7) yes
Si14 C138 1.863(7) yes
O101 C108 1.412(4) yes
N101 C101 1.332(4) yes
N101 C106 1.480(5) yes
N101 C107 1.447(5) yes
N102 C101 1.369(4) yes
N102 C105 1.465(5) yes
N102 C121 1.429(4) yes
N105 N106 1.402(4) yes
N105 C101 1.329(4) yes
N106 N107 1.254(3) yes
N107 C139 1.484(4) yes
C105 C106 1.525(5) yes
C105 H1051 0.949 no
C105 H1052 0.950 no
C106 H1061 0.950 no
C106 H1062 0.950 no
C107 C108 1.543(5) yes
C107 H1071 0.950 no
C107 H1072 0.950 no
C108 C109 1.511(6) yes
C108 C110 1.533(6) yes
C109 H1091 0.950 no
C109 H1092 0.951 no
C109 H1093 0.950 no
C110 H1101 0.949 no
C110 H1102 0.950 no
C110 H1103 0.950 no
C121 C122 1.402(4) yes
C121 C126 1.391(5) yes
C122 C123 1.383(5) yes
C122 C620 1.521(5) yes
C123 C124 1.376(6) yes
C123 H123 0.950 no
C124 C125 1.373(6) yes
C124 H124 0.950 no
C125 C126 1.396(5) yes
C125 H125 0.950 no
C126 C660 1.517(5) yes
C127 H1271 0.950 no
C127 H1272 0.951 no
C127 H1273 0.949 no
C128 H1281 0.951 no
C128 H1282 0.948 no
C128 H1283 0.951 no
C129 H1291 0.950 no
C129 H1292 0.952 no
C129 H1293 0.949 no
C130 H1301 0.950 no
C130 H1302 0.950 no
C130 H1303 0.950 no
C131 H1311 0.950 no
C131 H1312 0.950 no
C131 H1313 0.951 no
C132 H1321 0.950 no
C132 H1322 0.950 no
C132 H1323 0.950 no
C133 H1331 0.951 no
C133 H1332 0.950 no
C133 H1333 0.950 no
C134 H1341 0.950 no
C134 H1342 0.950 no
C134 H1343 0.951 no
C135 H1351 0.950 no
C135 H1352 0.950 no
C135 H1353 0.950 no
C136 H1361 0.952 no
C136 H1362 0.950 no
C136 H1363 0.949 no
C137 H1371 0.949 no
C137 H1372 0.953 no
C137 H1373 0.948 no
C138 H1381 0.951 no
C138 H1382 0.950 no
C138 H1383 0.949 no
C139 C140 1.537(4) yes
C139 C146 1.542(5) yes
C139 C148 1.527(5) yes
C140 C141 1.537(5) yes
C140 H1401 0.950 no
C140 H1402 0.951 no
C141 C142 1.521(5) yes
C141 C147 1.535(5) yes
C141 H1411 0.951 no
C142 C143 1.520(5) yes
C142 H1421 0.951 no
C142 H1422 0.950 no
C143 C144 1.526(5) yes
C143 C148 1.534(5) yes
C143 H1431 0.950 no
C144 C145 1.528(5) yes
C144 H1441 0.951 no
C144 H1442 0.950 no
C145 C146 1.519(5) yes
C145 C147 1.525(5) yes
C145 H1451 0.950 no
C146 H1461 0.951 no
C146 H1462 0.951 no
C147 H1471 0.950 no
C147 H1472 0.949 no
C148 H1481 0.949 no
C148 H1482 0.950 no
C620 C621 1.506(8) yes
C620 C622 1.563(7) yes
C620 H6201 0.950 no
C621 H6211 0.950 no
C621 H6212 0.948 no
C621 H6213 0.951 no
C622 H6221 0.951 no
C622 H6222 0.949 no
C622 H6223 0.950 no
C660 C661 1.516(8) yes
C660 C662 1.533(7) yes
C660 H6601 0.949 no
C661 H6611 0.951 no
C661 H6612 0.949 no
C661 H6613 0.950 no
C662 H6621 0.950 no
C662 H6622 0.950 no
C662 H6623 0.950 no
Ce13 O301 2.153(4) yes
Ce13 N303 2.410(5) yes
Ce13 N304 2.397(5) yes
Ce13 N305 2.651(5) yes
Ce13 N307 2.711(5) yes
Si31 N303 1.704(5) yes
Si31 C327 1.888(9) yes
Si31 C328 1.868(9) yes
Si31 C329 1.884(8) yes
Si32 N303 1.692(5) yes
Si32 C330 1.881(8) yes
Si32 C331 1.877(8) yes
Si32 C332 1.874(7) yes
Si33 N304 1.705(5) yes
Si33 C333 1.881(9) yes
Si33 C334 1.869(8) yes
Si33 C335 1.875(7) yes
Si34 N304 1.712(6) yes
Si34 C336 1.889(10) yes
Si34 C337 1.879(8) yes
Si34 C338 1.895(8) yes
O301 C308 1.409(7) yes
N301 C301 1.344(8) yes
N301 C306 1.463(8) yes
N301 C307 1.467(8) yes
N302 C301 1.348(7) yes
N302 C305 1.478(8) yes
N302 C321 1.442(8) yes
N305 N306 1.369(7) yes
N305 C301 1.330(7) yes
N306 N307 1.264(7) yes
N307 C339 1.496(7) yes
C305 C306 1.501(10) yes
C305 H3051 0.950 no
C305 H3052 0.950 no
C306 H3061 0.950 no
C306 H3062 0.950 no
C307 C308 1.569(9) yes
C307 H3071 0.950 no
C307 H3072 0.950 no
C308 C309 1.504(10) yes
C308 C310 1.531(9) yes
C309 H3091 0.950 no
C309 H3092 0.950 no
C309 H3093 0.950 no
C310 H3101 0.950 no
C310 H3102 0.950 no
C310 H3103 0.950 no
C321 C322 1.389(9) yes
C321 C326 1.399(9) yes
C322 C323 1.373(9) yes
C322 C920 1.533(9) yes
C323 C324 1.383(10) yes
C323 H323 0.950 no
C324 C325 1.387(12) yes
C324 H324 0.950 no
C325 C326 1.394(11) yes
C325 H325 0.950 no
C326 C960 1.552(10) yes
C327 H3271 0.950 no
C327 H3272 0.950 no
C327 H3273 0.950 no
C328 H3281 0.950 no
C328 H3282 0.950 no
C328 H3283 0.950 no
C329 H3291 0.950 no
C329 H3292 0.950 no
C329 H3293 0.951 no
C330 H3301 0.950 no
C330 H3302 0.950 no
C330 H3303 0.950 no
C331 H3311 0.949 no
C331 H3312 0.950 no
C331 H3313 0.950 no
C332 H3321 0.950 no
C332 H3322 0.950 no
C332 H3323 0.950 no
C333 H3331 0.950 no
C333 H3332 0.950 no
C333 H3333 0.950 no
C334 H3341 0.950 no
C334 H3342 0.950 no
C334 H3343 0.950 no
C335 H3351 0.950 no
C335 H3352 0.950 no
C335 H3353 0.950 no
C336 H3361 0.950 no
C336 H3362 0.951 no
C336 H3363 0.950 no
C337 H3371 0.950 no
C337 H3372 0.950 no
C337 H3373 0.951 no
C338 H3381 0.950 no
C338 H3382 0.950 no
C338 H3383 0.951 no
C339 C340 1.562(10) yes
C339 C346 1.506(10) yes
C339 C348 1.525(11) yes
C340 C341 1.629(13) yes
C340 H3401 0.950 no
C340 H3402 0.949 no
C341 C342 1.407(16) yes
C341 C347 1.451(12) yes
C341 H3411 0.949 no
C342 C343 1.482(18) yes
C342 H3421 0.954 no
C342 H3422 0.951 no
C343 C344 1.514(19) yes
C343 C348 1.612(13) yes
C343 H3431 0.947 no
C344 C345 1.499(16) yes
C344 H3441 0.952 no
C344 H3442 0.949 no
C345 C346 1.637(12) yes
C345 C347 1.475(12) yes
C345 H3451 0.950 no
C346 H3461 0.951 no
C346 H3462 0.949 no
C347 H3471 0.950 no
C347 H3472 0.950 no
C348 H3481 0.951 no
C348 H3482 0.951 no
C920 C921 1.532(11) yes
C920 C922 1.523(9) yes
C920 H9201 0.950 no
C921 H9211 0.950 no
C921 H9212 0.950 no
C921 H9213 0.950 no
C922 H9221 0.951 no
C922 H9222 0.949 no
C922 H9223 0.950 no
C960 C961 1.489(14) yes
C960 C962 1.478(12) yes
C960 H9601 0.950 no
C961 H9611 0.951 no
C961 H9612 0.948 no
C961 H9613 0.951 no
C962 H9621 0.949 no
C962 H9622 0.949 no
C962 H9623 0.952 no

loop_
_platon_squeeze_void_nr
_platon_squeeze_void_average_x
_platon_squeeze_void_average_y
_platon_squeeze_void_average_z
_platon_squeeze_void_volume
_platon_squeeze_void_count_electrons
_platon_squeeze_void_content
1 -0.006 0.000 0.000 402 171 ' '
2 0.034 0.164 0.479 450 185 ' '
3 -0.033 0.336 -0.021 450 187 ' '
4 0.042 0.359 0.572 35 6 ' '
5 0.001 0.500 0.500 403 168 ' '
6 0.014 0.664 0.021 450 174 ' '
7 -0.042 0.641 0.428 35 5 ' '
8 -0.007 0.836 0.521 450 182 ' '
9 0.177 0.692 0.583 9 1 ' '
10 0.220 0.458 0.139 15 2 ' '
11 0.280 0.958 0.361 15 2 ' '
12 0.323 0.192 0.917 9 1 ' '
13 0.458 0.859 0.928 35 7 ' '
14 0.542 0.141 0.072 35 4 ' '
15 0.677 0.807 0.083 9 1 ' '
16 0.720 0.042 0.639 15 3 ' '
17 0.780 0.542 0.861 15 3 ' '
18 0.823 0.307 0.417 9 1 ' '
